data_4126574
loop_
_publ_author_name
'Lamouroux, Arthur'
'Sebaoun, Laure'
'Wicher, Barbara'
'Kauffmann, Brice'
'Ferrand, Yann'
'Maurizot, Victor'
'Huc, Ivan'

_publ_section_title
;
 Controlling Dipole Orientation through Curvature: Aromatic Foldamer Bent
 \b-Sheets and Helix-Sheet-Helix Architectures.
;
_journal_name_full 'Journal of the American Chemical Society'
_journal_paper_doi 10.1021/jacs.7b07961
_journal_year 2017
_chemical_formula_moiety 'C160 H168 N26 O30'
_chemical_formula_sum 'C160 H168 N26 O30'
_chemical_formula_weight 2935.19
_space_group_crystal_system triclinic
_space_group_IT_number 2
_space_group_name_Hall '-P 1'
_space_group_name_H-M_alt 'P -1'
_symmetry_space_group_name_Hall '-P 1'
_symmetry_space_group_name_H-M 'P -1'
_atom_sites_solution_hydrogens geom
_audit_creation_method SHELXL-2016/4
_cell_angle_alpha 88.15(3)
_cell_angle_beta 88.18(3)
_cell_angle_gamma 84.50(3)
_cell_formula_units_Z 2
_cell_length_a 16.038(3)
_cell_length_b 16.052(3)
_cell_length_c 33.230(7)
_cell_measurement_reflns_used 2439
_cell_measurement_temperature 100(2)
_cell_measurement_theta_max 22.170
_cell_measurement_theta_min 1.181
_cell_volume 8507(3)
_computing_cell_refinement 'XDS Package (Kabsch, 2010)'
_computing_data_collection 'X-NEMO ESRF'
_computing_data_reduction 'XDS Package (Kabsch, 2010)'
_computing_publication_material 'SHELXL-2016/4 (Sheldrick, 2016)'
_computing_structure_refinement 'SHELXL-2016/4 (Sheldrick, 2016)'
_computing_structure_solution 'SHELXT 2014/5 (Sheldrick, 2014)'
_diffrn_ambient_temperature 100(2)
_diffrn_measured_fraction_theta_full 0.903
_diffrn_measured_fraction_theta_max 0.903
_diffrn_measurement_device_type synchrotron
_diffrn_measurement_method 'phi scan'
_diffrn_radiation_type synchrotron
_diffrn_radiation_wavelength 0.800
_diffrn_reflns_av_R_equivalents 0.0442
_diffrn_reflns_av_unetI/netI 0.0455
_diffrn_reflns_Laue_measured_fraction_full 0.903
_diffrn_reflns_Laue_measured_fraction_max 0.903
_diffrn_reflns_limit_h_max 16
_diffrn_reflns_limit_h_min -16
_diffrn_reflns_limit_k_max 16
_diffrn_reflns_limit_k_min -16
_diffrn_reflns_limit_l_max 33
_diffrn_reflns_limit_l_min -33
_diffrn_reflns_number 53694
_diffrn_reflns_point_group_measured_fraction_full 0.903
_diffrn_reflns_point_group_measured_fraction_max 0.903
_diffrn_reflns_theta_full 24.089
_diffrn_reflns_theta_max 24.089
_diffrn_reflns_theta_min 0.690
_diffrn_source 'ESRF ID29'
_exptl_absorpt_coefficient_mu 0.104
_exptl_absorpt_correction_type none
_exptl_crystal_colour yellow
_exptl_crystal_density_diffrn 1.146
_exptl_crystal_description plate
_exptl_crystal_F_000 3100
_exptl_crystal_size_max 0.100
_exptl_crystal_size_mid 0.080
_exptl_crystal_size_min 0.050
_refine_diff_density_max 0.919
_refine_diff_density_min -0.560
_refine_diff_density_rms 0.069
_refine_ls_extinction_coef 0.0014(2)
_refine_ls_extinction_expression Fc^*^=kFc[1+0.001xFc^2^\l^3^/sin(2\q)]^-1/4^
_refine_ls_extinction_method 'SHELXL-2016/4 (Sheldrick 2016)'
_refine_ls_goodness_of_fit_ref 1.072
_refine_ls_hydrogen_treatment constr
_refine_ls_matrix_type full
_refine_ls_number_parameters 1980
_refine_ls_number_reflns 17105
_refine_ls_number_restraints 37
_refine_ls_restrained_S_all 1.072
_refine_ls_R_factor_all 0.0907
_refine_ls_R_factor_gt 0.0860
_refine_ls_shift/su_max 0.000
_refine_ls_shift/su_mean 0.000
_refine_ls_structure_factor_coef Fsqd
_refine_ls_weighting_details 'w=1/[\s^2^(Fo^2^)+(0.1298P)^2^+13.5442P] where P=(Fo^2^+2Fc^2^)/3'
_refine_ls_weighting_scheme calc
_refine_ls_wR_factor_gt 0.2416
_refine_ls_wR_factor_ref 0.2458
_reflns_Friedel_coverage 0.000
_reflns_number_gt 15411
_reflns_number_total 17105
_reflns_threshold_expression 'I > 2\s(I)'
_cod_data_source_file ja7b07961_si_003.cif
_cod_data_source_block atatata
_cod_database_code 4126574
_shelx_shelxl_version_number 2016/4
_shelx_space_group_comment
;
The symmetry employed for this shelxl refinement is uniquely defined
by the following loop, which should always be used as a source of
symmetry information in preference to the above space-group names.
They are only intended as comments.
;
_shelx_estimated_absorpt_t_min 0.990
_shelx_estimated_absorpt_t_max 0.995

loop_
_space_group_symop_operation_xyz
'x, y, z'
'-x, -y, -z'

loop_
_atom_site_label
_atom_site_type_symbol
_atom_site_fract_x
_atom_site_fract_y
_atom_site_fract_z
_atom_site_U_iso_or_equiv
_atom_site_adp_type
_atom_site_occupancy
_atom_site_site_symmetry_order
_atom_site_calc_flag
_atom_site_refinement_flags_posn
_atom_site_refinement_flags_adp
N1N N 0.5237(4) 0.6481(3) 0.76609(15) 0.0755(13) Uani 1 1 d . .
H1N H 0.556369 0.623339 0.784547 0.091 Uiso 1 1 calc R U
O007 O 0.2176(2) 0.1901(2) 0.76875(10) 0.0633(9) Uani 1 1 d . .
O008 O 0.1359(2) 0.4606(2) 0.76421(11) 0.0660(10) Uani 1 1 d . .
O009 O 0.4765(2) 0.3865(2) 0.54378(12) 0.0660(10) Uani 1 1 d . .
O00A O 0.3885(2) 0.1808(2) 0.97481(11) 0.0681(10) Uani 1 1 d . .
O00B O 0.4419(2) 0.0500(2) 0.86201(11) 0.0642(9) Uani 1 1 d . .
O00C O 0.2331(2) 0.3036(2) 0.63400(11) 0.0684(10) Uani 1 1 d . .
O00D O 0.3288(3) 0.4044(2) 0.99208(12) 0.0729(10) Uani 1 1 d . .
O00E O 0.1488(2) 0.3144(2) 0.89095(11) 0.0713(10) Uani 1 1 d . .
O00F O 0.8958(2) 0.6816(2) 0.49421(11) 0.0688(10) Uani 1 1 d . .
O00G O 0.8170(2) 0.5821(2) 0.50556(11) 0.0694(10) Uani 1 1 d . .
O00H O 0.7013(3) 0.3659(2) 1.00277(12) 0.0749(11) Uani 1 1 d . .
N0I N 0.7222(2) 0.5747(2) 0.57339(12) 0.0511(10) Uani 1 1 d . .
H0I H 0.744160 0.542386 0.554146 0.061 Uiso 1 1 calc R U
O00J O 0.2347(2) 0.5536(2) 0.87309(12) 0.0708(10) Uani 1 1 d . .
N00K N 0.4932(2) 0.2924(2) 0.64066(12) 0.0451(9) Uani 1 1 d . .
N00L N 0.8419(3) 0.6492(3) 0.51474(13) 0.0556(10) Uani 1 1 d . .
N00M N 0.5908(2) 0.3402(2) 0.58031(12) 0.0500(10) Uani 1 1 d . .
H00M H 0.604160 0.315726 0.603616 0.060 Uiso 1 1 calc R U
O00N O 0.9973(3) -0.0652(3) 1.07230(13) 0.0794(11) Uani 1 1 d . .
N00O N 0.4776(2) 0.1591(2) 0.77035(11) 0.0452(9) Uani 1 1 d . .
N00P N 0.3960(2) 0.4254(2) 0.75168(12) 0.0494(10) Uani 1 1 d . .
N00Q N 0.4775(2) 0.4789(2) 0.68539(12) 0.0526(10) Uani 1 1 d . .
H00Q H 0.498010 0.449316 0.706170 0.063 Uiso 1 1 calc R U
N00R N 0.8705(2) 0.4109(2) 0.48467(12) 0.0530(10) Uani 1 1 d . .
H00R H 0.894523 0.457628 0.486523 0.064 Uiso 1 1 calc R U
N00S N 0.4092(2) 0.2819(2) 0.87989(12) 0.0488(10) Uani 1 1 d . .
N00T N 0.5627(2) 0.0778(2) 0.82803(12) 0.0536(10) Uani 1 1 d . .
H00T H 0.579918 0.108156 0.807444 0.064 Uiso 1 1 calc R U
O00U O 0.8923(3) 0.0291(3) 1.07985(12) 0.0814(11) Uani 1 1 d . .
O00V O 0.9969(3) 0.4911(3) 0.45424(14) 0.0817(12) Uani 1 1 d . .
N00W N 1.0139(3) 0.4378(3) 0.42873(15) 0.0648(12) Uani 1 1 d . .
O0X O 1.0685(2) 0.4444(3) 0.40244(13) 0.0822(12) Uani 1 1 d . .
N00Y N 0.5050(2) 0.2076(2) 0.93709(13) 0.0550(10) Uani 1 1 d . .
H00Y H 0.519599 0.230855 0.913901 0.066 Uiso 1 1 calc R U
O00Z O 0.8833(3) 0.9161(2) 0.57128(14) 0.0891(13) Uani 1 1 d . .
N010 N 0.8305(3) -0.1024(3) 0.90707(14) 0.0622(11) Uani 1 1 d . .
H110 H 0.857240 -0.145050 0.894592 0.075 Uiso 1 1 calc R U
O011 O 0.6133(3) 0.3135(3) 1.04835(14) 0.0818(11) Uani 1 1 d . .
N12 N 0.9329(3) -0.0254(3) 1.05980(15) 0.0678(12) Uani 1 1 d . .
O013 O 0.9761(3) -0.1961(3) 0.90422(15) 0.0850(12) Uani 1 1 d . .
O14 O 0.7842(3) 0.9452(3) 0.61570(15) 0.0949(14) Uani 1 1 d . .
O15 O 1.0574(3) -0.2050(3) 0.95485(14) 0.0879(12) Uani 1 1 d . .
N016 N 0.7825(3) 0.0653(3) 1.02150(13) 0.0601(11) Uani 1 1 d . .
H116 H 0.795631 0.081035 1.045428 0.072 Uiso 1 1 calc R U
C018 C 0.6587(3) 0.3604(3) 0.55553(14) 0.0448(11) Uani 1 1 d . .
N019 N 0.5767(3) 0.4218(3) 0.95488(15) 0.0667(12) Uani 1 1 d . .
O01A O 0.3541(3) 0.5370(4) 0.66027(14) 0.1021(16) Uani 1 1 d . .
O1B O 0.3331(4) 0.0279(3) 0.66642(17) 0.1042(16) Uani 1 1 d . .
N01C N 0.4821(3) 0.5671(3) 0.83411(14) 0.0663(12) Uani 1 1 d . .
N1D N 0.8223(4) 0.8966(3) 0.59193(17) 0.0793(14) Uani 1 1 d . .
C1E C 0.8104(3) 0.3572(3) 0.54739(15) 0.0466(12) Uani 1 1 d . .
C01F C 0.7477(3) 0.6520(3) 0.57677(15) 0.0500(12) Uani 1 1 d . .
O01G O 0.3882(3) 0.6597(3) 0.74783(15) 0.0947(13) Uani 1 1 d . .
C01H C 0.4858(3) 0.2310(3) 0.70670(14) 0.0447(11) Uani 1 1 d . .
C01I C 0.7983(3) 0.3974(3) 0.50951(15) 0.0482(12) Uani 1 1 d . .
C01J C 0.6493(3) 0.4010(3) 0.51811(15) 0.0504(12) Uani 1 1 d . .
H01J H 0.594653 0.416539 0.508521 0.060 Uiso 1 1 calc R U
O01K O 0.5176(4) 0.1472(3) 0.55668(18) 0.1074(16) Uani 1 1 d . .
C01L C 0.4445(3) 0.2654(3) 0.67215(14) 0.0443(11) Uani 1 1 d . .
O1M O 0.3952(3) -0.1183(3) 0.79623(14) 0.1009(15) Uani 1 1 d . .
C01O C 0.4316(3) 0.1290(3) 0.80021(14) 0.0478(12) Uani 1 1 d . .
C01P C 0.3478(3) 0.2072(3) 0.73704(14) 0.0456(11) Uani 1 1 d . .
C01Q C 0.5084(3) 0.3525(3) 0.57377(16) 0.0501(12) Uani 1 1 d . .
C01R C 0.8101(3) -0.0227(3) 0.96607(15) 0.0550(13) Uani 1 1 d . .
H01R H 0.759805 0.003057 0.954930 0.066 Uiso 1 1 calc R U
N1S N 0.9915(3) -0.1768(3) 0.93891(17) 0.0721(13) Uani 1 1 d . .
C01T C 0.7385(3) 0.3394(3) 0.56967(14) 0.0456(11) Uani 1 1 d . .
H01T H 0.744632 0.312112 0.595336 0.055 Uiso 1 1 calc R U
C01U C 0.5371(3) 0.5005(3) 0.65600(14) 0.0488(12) Uani 1 1 d . .
O01V O 0.9483(4) 0.1062(3) 0.37040(17) 0.1175(19) Uani 1 1 d . .
C01W C 0.7187(3) 0.4192(3) 0.49460(15) 0.0486(12) Uani 1 1 d . .
C01X C 0.7595(3) -0.0567(3) 0.88768(15) 0.0532(12) Uani 1 1 d . .
N1Y N 0.8531(3) 0.1421(3) 0.43633(16) 0.0864(16) Uani 1 1 d . .
H1Y H 0.861584 0.104381 0.417629 0.104 Uiso 1 1 calc R U
C01Z C 0.4369(3) 0.1988(3) 0.73860(14) 0.0430(11) Uani 1 1 d . .
N20 N 0.6988(3) 0.8222(3) 0.64751(15) 0.0804(15) Uani 1 1 d . .
H20 H 0.703245 0.876111 0.649438 0.096 Uiso 1 1 calc R U
C022 C 0.8057(3) 0.6890(3) 0.54983(15) 0.0503(12) Uani 1 1 d . .
C023 C 0.3018(3) 0.1759(3) 0.77104(15) 0.0488(12) Uani 1 1 d . .
C024 C 0.6843(3) 0.5049(3) 0.63697(15) 0.0494(12) Uani 1 1 d . .
O25 O 1.0443(3) 0.1849(3) 0.35025(15) 0.1054(16) Uani 1 1 d . .
C026 C 0.7108(3) 0.1068(3) 1.00253(15) 0.0520(12) Uani 1 1 d . .
N27 N 0.5890(4) 0.0510(3) 0.64832(18) 0.0813(15) Uani 1 1 d . .
C028 C 0.8309(3) 0.0022(3) 1.00373(15) 0.0525(12) Uani 1 1 d . .
C029 C 0.4789(3) 0.0818(3) 0.83389(15) 0.0510(12) Uani 1 1 d . .
C02A C 0.3551(3) 0.3952(3) 0.78524(15) 0.0470(12) Uani 1 1 d . .
C02B C 0.7161(3) 0.6997(3) 0.60888(15) 0.0562(13) Uani 1 1 d . .
H02B H 0.678352 0.675454 0.627428 0.067 Uiso 1 1 calc R U
C02C C 0.4222(3) 0.2090(3) 0.94429(16) 0.0557(13) Uani 1 1 d . .
C02D C 0.5757(3) 0.5615(3) 0.59095(15) 0.0543(13) Uani 1 1 d . .
C02E C 0.3083(3) 0.2430(3) 0.70340(15) 0.0521(12) Uani 1 1 d . .
H02E H 0.248833 0.248876 0.702700 0.062 Uiso 1 1 calc R U
C02F C 0.6789(3) -0.0679(3) 0.90095(15) 0.0560(13) Uani 1 1 d . .
C02G C 0.6313(3) 0.0864(3) 1.01504(15) 0.0563(13) Uani 1 1 d . .
C02H C 0.6268(3) 0.0326(3) 0.84968(15) 0.0523(12) Uani 1 1 d . .
C02I C 0.2656(3) 0.4057(3) 0.78934(15) 0.0519(12) Uani 1 1 d . .
C02J C 0.3619(3) 0.3229(3) 0.85049(15) 0.0482(12) Uani 1 1 d . .
C02K C 0.9044(3) -0.0416(3) 1.02063(16) 0.0558(13) Uani 1 1 d . .
C02L C 0.8666(3) 0.2771(3) 0.45829(15) 0.0530(12) Uani 1 1 d . .
H02L H 0.822222 0.268576 0.477153 0.064 Uiso 1 1 calc R U
C02M C 0.9020(3) 0.3532(3) 0.45857(15) 0.0510(12) Uani 1 1 d . .
C02N C 0.4033(3) 0.3547(3) 0.81584(14) 0.0460(11) Uani 1 1 d . .
C02O C 0.6598(3) 0.5444(3) 0.60070(15) 0.0512(12) Uani 1 1 d . .
O2P O 0.7644(4) -0.1959(4) 0.81143(17) 0.1171(17) Uani 1 1 d . .
N2Q N 0.9854(4) 0.1701(4) 0.37308(17) 0.0927(17) Uani 1 1 d . .
C02R C 0.2198(3) 0.4498(3) 0.75751(16) 0.0565(13) Uani 1 1 d . .
C02S C 0.3692(3) 0.2520(3) 0.91143(16) 0.0536(13) Uani 1 1 d . .
C02T C 0.2721(3) 0.3333(3) 0.85385(15) 0.0505(12) Uani 1 1 d . .
C02U C 0.7069(3) 0.4600(3) 0.45388(16) 0.0614(14) Uani 1 1 d . .
H02A H 0.744890 0.504134 0.450035 0.092 Uiso 1 1 calc R U
H02C H 0.648837 0.484566 0.451715 0.092 Uiso 1 1 calc R U
H02D H 0.719303 0.418139 0.433170 0.092 Uiso 1 1 calc R U
C02V C 0.8957(3) 0.3332(3) 0.56241(17) 0.0596(13) Uani 1 1 d . .
H02F H 0.927948 0.297953 0.542726 0.089 Uiso 1 1 calc R U
H02G H 0.891667 0.301947 0.588117 0.089 Uiso 1 1 calc R U
H02H H 0.923950 0.383697 0.566291 0.089 Uiso 1 1 calc R U
C02W C 0.2334(3) 0.2996(3) 0.88951(17) 0.0585(14) Uani 1 1 d . .
C02X C 0.5148(3) 0.5386(3) 0.61955(17) 0.0614(14) Uani 1 1 d . .
H02X H 0.457183 0.549550 0.613654 0.074 Uiso 1 1 calc R U
C02Y C 0.6116(3) -0.0213(3) 0.88193(15) 0.0566(13) Uani 1 1 d . .
H02Y H 0.555687 -0.026742 0.891225 0.068 Uiso 1 1 calc R U
C02Z C 0.8574(3) -0.0828(3) 0.94327(16) 0.0557(13) Uani 1 1 d . .
C030 C 0.3556(3) 0.2706(3) 0.67053(15) 0.0483(12) Uani 1 1 d . .
N31 N 0.6507(4) 0.1005(3) 0.57623(17) 0.0855(15) Uani 1 1 d . .
H31 H 0.679350 0.083208 0.597551 0.103 Uiso 1 1 calc R U
C032 C 0.4545(3) 0.3229(3) 0.60857(16) 0.0515(12) Uani 1 1 d . .
C033 C 0.5620(3) 0.1209(3) 0.99427(15) 0.0565(13) Uani 1 1 d . .
H033 H 0.507386 0.107934 1.002664 0.068 Uiso 1 1 calc R U
C034 C 0.6217(3) 0.4825(3) 0.66412(15) 0.0531(12) Uani 1 1 d . .
H034 H 0.637047 0.454202 0.688727 0.064 Uiso 1 1 calc R U
C035 C 0.7219(3) 0.1624(3) 0.97036(16) 0.0549(13) Uani 1 1 d . .
C036 C 0.3441(3) 0.1367(3) 0.80248(15) 0.0486(12) Uani 1 1 d . .
H036 H 0.314846 0.115276 0.825237 0.058 Uiso 1 1 calc R U
C037 C 0.9694(3) 0.3631(3) 0.43024(16) 0.0549(13) Uani 1 1 d . .
C038 C 0.3501(3) 0.4634(3) 0.72319(16) 0.0560(13) Uani 1 1 d . .
C039 C 0.9533(3) -0.0993(3) 0.99856(17) 0.0616(14) Uani 1 1 d . .
H039 H 1.003111 -0.125805 1.009821 0.074 Uiso 1 1 calc R U
C03A C 0.5790(3) 0.2271(3) 0.70866(15) 0.0522(12) Uani 1 1 d . .
H03A H 0.596114 0.284012 0.709323 0.078 Uiso 1 1 calc R U
H03B H 0.604571 0.199168 0.684894 0.078 Uiso 1 1 calc R U
H03C H 0.597371 0.195566 0.733051 0.078 Uiso 1 1 calc R U
C03B C 0.5725(3) 0.1748(3) 0.96097(15) 0.0526(13) Uani 1 1 d . .
C03C C 0.7765(3) -0.0037(3) 0.85525(16) 0.0588(13) Uani 1 1 d . .
C03D C 0.3788(4) 0.5226(3) 0.88350(16) 0.0594(14) Uani 1 1 d . .
C03E C 0.2823(3) 0.2579(3) 0.91776(17) 0.0596(13) Uani 1 1 d . .
H03E H 0.257988 0.233503 0.941198 0.072 Uiso 1 1 calc R U
C03F C 0.7087(3) 0.0403(3) 0.83674(16) 0.0596(13) Uani 1 1 d . .
H03F H 0.718845 0.076909 0.814457 0.072 Uiso 1 1 calc R U
C03G C 0.2617(3) 0.4774(3) 0.72436(16) 0.0601(13) Uani 1 1 d . .
H03G H 0.232578 0.505212 0.702590 0.072 Uiso 1 1 calc R U
C03H C 0.7750(3) 0.4889(3) 0.64746(16) 0.0618(14) Uani 1 1 d . .
H03D H 0.806147 0.459084 0.625609 0.093 Uiso 1 1 calc R U
H03H H 0.779801 0.454855 0.672433 0.093 Uiso 1 1 calc R U
H03I H 0.798077 0.542403 0.651187 0.093 Uiso 1 1 calc R U
C03I C 0.3176(3) 0.3038(3) 0.63387(16) 0.0560(13) Uani 1 1 d . .
N3J N 0.6471(4) -0.1035(3) 0.77005(19) 0.0932(18) Uani 1 1 d . .
C03K C 0.4633(3) 0.5283(3) 0.87021(16) 0.0594(14) Uani 1 1 d . .
C03L C 0.4263(3) 0.4493(3) 0.94373(16) 0.0569(13) Uani 1 1 d . .
C03M C 0.8284(3) 0.7685(3) 0.55689(16) 0.0591(13) Uani 1 1 d . .
H03M H 0.868953 0.791124 0.539366 0.071 Uiso 1 1 calc R U
O03N O 0.6705(4) -0.2575(4) 0.84974(19) 0.128(2) Uani 1 1 d . .
C03O C 0.4971(3) 0.3461(3) 0.81243(15) 0.0525(12) Uani 1 1 d . .
H03J H 0.516565 0.292712 0.800224 0.079 Uiso 1 1 calc R U
H03K H 0.520271 0.347781 0.839311 0.079 Uiso 1 1 calc R U
H03L H 0.515938 0.392306 0.795541 0.079 Uiso 1 1 calc R U
C03P C 0.7950(4) 0.8150(3) 0.58764(17) 0.0645(15) Uani 1 1 d . .
C03Q C 0.6527(4) 0.7801(3) 0.67775(18) 0.0716(17) Uani 1 1 d . .
C03R C 0.2262(3) 0.3751(3) 0.82366(15) 0.0528(12) Uani 1 1 d . .
H03R H 0.166863 0.382982 0.826471 0.063 Uiso 1 1 calc R U
C03S C 0.3677(3) 0.3291(3) 0.60332(17) 0.0617(14) Uani 1 1 d . .
H03S H 0.344537 0.350703 0.578716 0.074 Uiso 1 1 calc R U
C03T C 0.3131(4) 0.5596(3) 0.85804(18) 0.0637(15) Uani 1 1 d . .
C03U C 0.4207(4) 0.5971(3) 0.81177(17) 0.0644(15) Uani 1 1 d . .
C03W C 0.5115(3) 0.4547(3) 0.93118(16) 0.0590(14) Uani 1 1 d . .
C03X C 0.9323(3) -0.1199(3) 0.96052(17) 0.0591(14) Uani 1 1 d . .
C03Y C 0.3949(3) 0.4964(4) 0.68663(17) 0.0632(14) Uani 1 1 d . .
C03Z C 0.4098(4) 0.4076(3) 0.98245(17) 0.0614(14) Uani 1 1 d . .
C040 C 0.6516(3) 0.1951(3) 0.95018(15) 0.0552(13) Uani 1 1 d . .
H040 H 0.658117 0.233120 0.928044 0.066 Uiso 1 1 calc R U
C041 C 0.8918(4) 0.2137(3) 0.43245(17) 0.0663(15) Uani 1 1 d . .
C042 C 0.3617(4) 0.4823(3) 0.92016(17) 0.0615(14) Uani 1 1 d . .
H042 H 0.305352 0.477645 0.928890 0.074 Uiso 1 1 calc R U
C043 C 0.9570(3) 0.2289(4) 0.40336(16) 0.0643(14) Uani 1 1 d . .
C044 C 0.6263(4) 0.3501(4) 1.0173(2) 0.0737(17) Uani 1 1 d . .
C045 C 0.9933(3) 0.3018(4) 0.40369(17) 0.0621(14) Uani 1 1 d . .
H045 H 1.037205 0.310498 0.384603 0.075 Uiso 1 1 calc R U
C046 C 0.6201(4) 0.0252(4) 1.04983(17) 0.0677(15) Uani 1 1 d . .
H04A H 0.562210 0.010232 1.050968 0.102 Uiso 1 1 calc R U
H04B H 0.632237 0.050956 1.075057 0.102 Uiso 1 1 calc R U
H04C H 0.658538 -0.025375 1.046027 0.102 Uiso 1 1 calc R U
C047 C 0.7359(4) 0.7811(3) 0.61588(17) 0.0648(15) Uani 1 1 d . .
C048 C 0.5657(5) 0.6912(3) 0.73564(18) 0.0722(17) Uani 1 1 d . .
C049 C 0.5494(4) 0.6051(4) 0.55257(17) 0.0733(16) Uani 1 1 d . .
H04D H 0.576128 0.574558 0.529779 0.110 Uiso 1 1 calc R U
H04E H 0.566233 0.662180 0.551915 0.110 Uiso 1 1 calc R U
H04F H 0.488320 0.607124 0.550727 0.110 Uiso 1 1 calc R U
C04A C 0.5300(3) 0.4947(3) 0.89415(18) 0.0634(14) Uani 1 1 d . .
C04B C 0.6593(4) -0.1264(4) 0.93515(19) 0.0763(17) Uani 1 1 d . .
H04G H 0.612116 -0.157207 0.928255 0.114 Uiso 1 1 calc R U
H04H H 0.644564 -0.094302 0.959361 0.114 Uiso 1 1 calc R U
H04I H 0.708488 -0.166058 0.940237 0.114 Uiso 1 1 calc R U
C04C C 0.1668(3) 0.1598(4) 0.80174(18) 0.0685(15) Uani 1 1 d . .
H04J H 0.187176 0.178136 0.827503 0.082 Uiso 1 1 calc R U
H04K H 0.172073 0.097777 0.802296 0.082 Uiso 1 1 calc R U
C04D C 0.5666(5) 0.7773(3) 0.67352(18) 0.0739(18) Uani 1 1 d . .
C04E C 0.7983(5) 0.1267(4) 0.4707(2) 0.0777(18) Uani 1 1 d . .
C04F C 0.4437(5) 0.6384(3) 0.77180(18) 0.0713(16) Uani 1 1 d . .
C04G C 0.8068(3) 0.1861(4) 0.95601(19) 0.0700(15) Uani 1 1 d . .
H04L H 0.831005 0.145849 0.936279 0.105 Uiso 1 1 calc R U
H04M H 0.843754 0.185479 0.978975 0.105 Uiso 1 1 calc R U
H04N H 0.800950 0.242336 0.943434 0.105 Uiso 1 1 calc R U
C04H C 0.1873(3) 0.3270(4) 0.59789(18) 0.0731(17) Uani 1 1 d . .
H04O H 0.218445 0.365763 0.580758 0.088 Uiso 1 1 calc R U
H04P H 0.180920 0.276516 0.582321 0.088 Uiso 1 1 calc R U
C04I C 0.5567(4) 0.3850(3) 0.99006(17) 0.0639(15) Uani 1 1 d . .
C04J C 0.4752(4) 0.3761(3) 1.00427(18) 0.0651(15) Uani 1 1 d . .
H04Q H 0.465909 0.347782 1.029333 0.078 Uiso 1 1 calc R U
C04K C 0.3336(4) 0.5958(3) 0.82165(17) 0.0682(15) Uani 1 1 d . .
H04R H 0.291851 0.619028 0.803817 0.082 Uiso 1 1 calc R U
C04L C 0.8359(5) 0.1029(4) 0.5071(3) 0.093(2) Uani 1 1 d . .
C04M C 0.5870(5) -0.0624(4) 0.7462(2) 0.0831(19) Uani 1 1 d . .
C04N C 0.6954(5) 0.7383(4) 0.7091(2) 0.0807(18) Uani 1 1 d . .
C04O C 0.5335(5) 0.0788(4) 0.6214(2) 0.0846(19) Uani 1 1 d . .
C04P C 0.0858(4) 0.4990(5) 0.7321(2) 0.0868(19) Uani 1 1 d . .
H04S H 0.092946 0.463673 0.708176 0.104 Uiso 1 1 calc R U
H04T H 0.105002 0.554372 0.724635 0.104 Uiso 1 1 calc R U
C04Q C 0.6503(5) 0.6945(4) 0.73763(19) 0.0796(17) Uani 1 1 d . .
H04U H 0.679183 0.665906 0.759280 0.096 Uiso 1 1 calc R U
C04R C 0.5577(5) 0.0154(4) 0.6835(2) 0.0833(19) Uani 1 1 d . .
C04S C 0.5229(5) 0.7331(4) 0.70355(19) 0.0783(18) Uani 1 1 d . .
H04V H 0.464053 0.731704 0.702017 0.094 Uiso 1 1 calc R U
C04T C 0.4782(6) -0.1184(5) 0.7900(2) 0.091(2) Uani 1 1 d . .
C04U C 0.7844(5) 0.0952(3) 0.5415(2) 0.0857(19) Uani 1 1 d . .
H04W H 0.808424 0.078296 0.566559 0.103 Uiso 1 1 calc R U
C04V C 0.6167(5) -0.0170(4) 0.7125(2) 0.086(2) Uani 1 1 d . .
C04W C 0.1069(4) 0.3666(5) 0.6090(2) 0.085(2) Uani 1 1 d . .
H04X H 0.073419 0.375737 0.584111 0.103 Uiso 1 1 calc R U
C04X C 0.4144(5) 0.0391(4) 0.6598(2) 0.0848(19) Uani 1 1 d . .
C04Y C -0.0041(4) 0.5096(6) 0.7448(2) 0.105(2) Uani 1 1 d . .
H04Y H -0.006875 0.552502 0.766042 0.126 Uiso 1 1 calc R U
C04Z C 0.7135(5) 0.1456(5) 0.4686(2) 0.095(2) Uani 1 1 d . .
C050 C 0.4700(5) 0.0072(4) 0.6901(2) 0.084(2) Uani 1 1 d . .
C051 C 0.6980(5) 0.1124(4) 0.5391(2) 0.0806(19) Uani 1 1 d . .
C052 C 0.5658(5) 0.1136(4) 0.5814(2) 0.086(2) Uani 1 1 d . .
C053 C 0.3077(5) 0.3700(4) 1.0311(2) 0.092(2) Uani 1 1 d . .
H05A H 0.329610 0.402724 1.052475 0.110 Uiso 1 1 calc R U
H05B H 0.332211 0.311229 1.033908 0.110 Uiso 1 1 calc R U
C054 C 0.6193(4) 0.5010(4) 0.8791(2) 0.0834(18) Uani 1 1 d . .
H05C H 0.629775 0.469057 0.854521 0.125 Uiso 1 1 calc R U
H05D H 0.658032 0.478195 0.899799 0.125 Uiso 1 1 calc R U
H05E H 0.627876 0.559847 0.873252 0.125 Uiso 1 1 calc R U
C055 C 0.5013(6) -0.0694(4) 0.7533(2) 0.089(2) Uani 1 1 d . .
C056 C 0.5208(5) 0.8180(4) 0.63845(19) 0.0840(19) Uani 1 1 d . .
H05F H 0.538924 0.874068 0.633193 0.126 Uiso 1 1 calc R U
H05G H 0.460393 0.822609 0.644599 0.126 Uiso 1 1 calc R U
H05H H 0.533064 0.784150 0.614601 0.126 Uiso 1 1 calc R U
C057 C 0.4442(5) -0.0345(4) 0.7263(2) 0.091(2) Uani 1 1 d . .
H057 H 0.386128 -0.038281 0.731719 0.109 Uiso 1 1 calc R U
C058 C 0.8649(4) 0.0048(4) 0.8405(2) 0.0847(19) Uani 1 1 d . .
H05I H 0.888918 -0.048280 0.829353 0.127 Uiso 1 1 calc R U
H05J H 0.898423 0.018965 0.863031 0.127 Uiso 1 1 calc R U
H05K H 0.864973 0.049198 0.819593 0.127 Uiso 1 1 calc R U
C059 C 0.6881(6) -0.2054(5) 0.8231(3) 0.104(2) Uani 1 1 d . .
C05A C 0.6224(6) -0.1516(5) 0.8011(3) 0.099(2) Uani 1 1 d . .
C05B C 0.5383(6) -0.1577(5) 0.8124(3) 0.096(2) Uani 1 1 d . .
H05L H 0.524197 -0.189533 0.835806 0.115 Uiso 1 1 calc R U
C05C C 0.1651(4) 0.5911(4) 0.8511(2) 0.0859(19) Uani 1 1 d . .
H05M H 0.168615 0.571986 0.823033 0.103 Uiso 1 1 calc R U
H05N H 0.164530 0.652865 0.850575 0.103 Uiso 1 1 calc R U
C05D C 0.4460(5) 0.0768(4) 0.6254(2) 0.089(2) Uani 1 1 d . .
H05O H 0.409944 0.100579 0.605043 0.107 Uiso 1 1 calc R U
C05E C 0.2119(5) 0.3746(5) 1.0344(3) 0.120(3) Uani 1 1 d . .
H05P H 0.188601 0.345762 1.011669 0.145 Uiso 1 1 calc R U
C05F C 0.2770(5) -0.1485(5) 0.8382(2) 0.097(2) Uani 1 1 d . .
H05Q H 0.253125 -0.177158 0.815502 0.116 Uiso 1 1 calc R U
C05G C 0.1054(4) 0.2926(5) 0.9275(2) 0.101(2) Uani 1 1 d . .
H05R H 0.140432 0.300126 0.950891 0.121 Uiso 1 1 calc R U
H05S H 0.093643 0.233171 0.927339 0.121 Uiso 1 1 calc R U
C05H C 0.6639(5) 0.1383(5) 0.5032(2) 0.089(2) Uani 1 1 d . .
H05T H 0.604980 0.151662 0.501853 0.107 Uiso 1 1 calc R U
C05I C 0.2770(5) 0.0558(5) 0.6345(3) 0.103(2) Uani 1 1 d . .
H05U H 0.297481 0.029757 0.608934 0.124 Uiso 1 1 calc R U
H05V H 0.275342 0.117305 0.630626 0.124 Uiso 1 1 calc R U
C05J C 0.0215(5) 0.3502(5) 0.9310(3) 0.108(3) Uani 1 1 d . .
H05W H 0.034713 0.409840 0.928563 0.130 Uiso 1 1 calc R U
C05K C 0.7070(5) -0.0047(4) 0.7082(2) 0.095(2) Uani 1 1 d . .
H05X H 0.740473 -0.057219 0.715062 0.142 Uiso 1 1 calc R U
H05Y H 0.720097 0.038908 0.726340 0.142 Uiso 1 1 calc R U
H05Z H 0.720205 0.012464 0.680313 0.142 Uiso 1 1 calc R U
C05L C 0.7883(5) 0.7417(5) 0.7128(2) 0.101(2) Uani 1 1 d . .
H010 H 0.817577 0.720098 0.688421 0.151 Uiso 1 1 calc R U
H011 H 0.807781 0.707424 0.736246 0.151 Uiso 1 1 calc R U
H012 H 0.800138 0.799782 0.716255 0.151 Uiso 1 1 calc R U
C05M C 0.3689(5) -0.1583(4) 0.8336(2) 0.097(2) Uani 1 1 d . .
H013 H 0.393838 -0.132841 0.856595 0.117 Uiso 1 1 calc R U
H014 H 0.389049 -0.218615 0.833725 0.117 Uiso 1 1 calc R U
C05N C 0.0547(4) 0.3296(6) 0.6402(2) 0.113(3) Uani 1 1 d . .
H015 H 0.001884 0.365016 0.643562 0.170 Uiso 1 1 calc R U
H016 H 0.084216 0.325158 0.665649 0.170 Uiso 1 1 calc R U
H017 H 0.043023 0.273661 0.632263 0.170 Uiso 1 1 calc R U
C05O C 0.0789(5) 0.1910(8) 0.7977(3) 0.162(5) Uani 1 1 d D .
H018 H 0.076450 0.250715 0.805712 0.194 Uiso 1 1 calc R U
C05P C 0.9297(5) 0.0908(5) 0.5121(3) 0.121(3) Uani 1 1 d . .
H019 H 0.954539 0.049390 0.493066 0.181 Uiso 1 1 calc R U
H01A H 0.941799 0.070897 0.539680 0.181 Uiso 1 1 calc R U
H01B H 0.953487 0.144164 0.506763 0.181 Uiso 1 1 calc R U
C05Q C 0.0825(4) 0.5632(6) 0.8735(3) 0.107(3) Uani 1 1 d . .
H01C H 0.079738 0.501916 0.869797 0.129 Uiso 1 1 calc R U
C05R C 0.1923(6) 0.0320(6) 0.6450(3) 0.116(3) Uani 1 1 d . .
H01D H 0.194566 -0.030228 0.649006 0.139 Uiso 1 1 calc R U
C05S C 0.7676(4) 0.3341(4) 1.0295(2) 0.092(2) Uani 1 1 d . .
H01E H 0.769823 0.272847 1.031552 0.137 Uiso 1 1 calc R U
H01F H 0.756334 0.357299 1.056227 0.137 Uiso 1 1 calc R U
H01G H 0.821390 0.350496 1.018684 0.137 Uiso 1 1 calc R U
C05T C 0.2434(5) -0.0611(5) 0.8372(3) 0.109(2) Uani 1 1 d . .
H01H H 0.253717 -0.036345 0.810333 0.164 Uiso 1 1 calc R U
H01I H 0.270814 -0.030779 0.857311 0.164 Uiso 1 1 calc R U
H01K H 0.182919 -0.057318 0.843128 0.164 Uiso 1 1 calc R U
C05U C -0.0328(5) 0.3342(8) 0.8976(3) 0.154(4) Uani 1 1 d . .
H01L H -0.009556 0.356483 0.872318 0.230 Uiso 1 1 calc R U
H01M H -0.089183 0.361601 0.902714 0.230 Uiso 1 1 calc R U
H01N H -0.035557 0.273703 0.895675 0.230 Uiso 1 1 calc R U
C05V C 0.6750(5) 0.1756(7) 0.4296(3) 0.139(4) Uani 1 1 d . .
H01O H 0.690941 0.231800 0.422551 0.209 Uiso 1 1 calc R U
H01P H 0.613802 0.177484 0.432438 0.209 Uiso 1 1 calc R U
H01Q H 0.694890 0.137219 0.408249 0.209 Uiso 1 1 calc R U
C05W C 0.2522(5) -0.1930(4) 0.8784(2) 0.098(2) Uani 1 1 d . .
H01S H 0.191036 -0.189446 0.881417 0.147 Uiso 1 1 calc R U
H01U H 0.275316 -0.165780 0.900912 0.147 Uiso 1 1 calc R U
H01V H 0.274723 -0.251989 0.878086 0.147 Uiso 1 1 calc R U
C05Y C 0.1794(6) 0.4674(5) 1.0347(4) 0.182(6) Uani 1 1 d . .
H15A H 0.154571 0.483965 1.008687 0.273 Uiso 1 1 calc R U
H15B H 0.225935 0.501026 1.039146 0.273 Uiso 1 1 calc R U
H15C H 0.136810 0.476660 1.056272 0.273 Uiso 1 1 calc R U
C060 C -0.0177(5) 0.3366(6) 0.9707(3) 0.134(3) Uani 1 1 d . .
H06A H -0.073767 0.366736 0.971817 0.200 Uiso 1 1 calc R U
H06B H 0.016590 0.357216 0.991466 0.200 Uiso 1 1 calc R U
H06C H -0.022141 0.276567 0.975540 0.200 Uiso 1 1 calc R U
C061 C -0.0551(5) 0.5522(8) 0.7109(3) 0.164(4) Uani 1 1 d . .
H06D H -0.031372 0.604137 0.702312 0.245 Uiso 1 1 calc R U
H06E H -0.113249 0.565176 0.720439 0.245 Uiso 1 1 calc R U
H06F H -0.053765 0.514807 0.688107 0.245 Uiso 1 1 calc R U
C062 C 0.0775(5) 0.5797(5) 0.9161(3) 0.119(3) Uani 1 1 d . .
H06G H 0.081874 0.639326 0.919955 0.178 Uiso 1 1 calc R U
H06H H 0.123414 0.546481 0.929645 0.178 Uiso 1 1 calc R U
H06I H 0.023740 0.564347 0.927467 0.178 Uiso 1 1 calc R U
C063 C 0.1234(5) 0.4557(5) 0.6250(3) 0.112(2) Uani 1 1 d . .
H06J H 0.164373 0.448450 0.646404 0.169 Uiso 1 1 calc R U
H06K H 0.070739 0.483818 0.635716 0.169 Uiso 1 1 calc R U
H06L H 0.145153 0.489815 0.602815 0.169 Uiso 1 1 calc R U
C066 C 0.1565(6) 0.0738(8) 0.6831(3) 0.169(5) Uani 1 1 d . .
H06M H 0.161112 0.134222 0.680643 0.253 Uiso 1 1 calc R U
H06N H 0.187956 0.050493 0.706371 0.253 Uiso 1 1 calc R U
H06O H 0.097441 0.063690 0.686940 0.253 Uiso 1 1 calc R U
C067 C 0.8292(7) -0.2523(7) 0.8294(3) 0.145(3) Uani 1 1 d . .
H06P H 0.825086 -0.309141 0.820221 0.217 Uiso 1 1 calc R U
H06Q H 0.822279 -0.251640 0.858788 0.217 Uiso 1 1 calc R U
H06R H 0.884185 -0.234430 0.821357 0.217 Uiso 1 1 calc R U
C068 C 0.0256(5) 0.1503(7) 0.8293(3) 0.164(5) Uani 1 1 d . .
H06S H -0.031245 0.178710 0.829490 0.246 Uiso 1 1 calc R U
H06T H 0.049854 0.154409 0.855795 0.246 Uiso 1 1 calc R U
H06U H 0.023576 0.091177 0.823225 0.246 Uiso 1 1 calc R U
C069 C 0.1333(7) 0.0607(6) 0.6082(3) 0.143(4) Uani 1 1 d . .
H06V H 0.163390 0.047158 0.582719 0.215 Uiso 1 1 calc R U
H06W H 0.118035 0.121246 0.608900 0.215 Uiso 1 1 calc R U
H06X H 0.082474 0.031357 0.610303 0.215 Uiso 1 1 calc R U
C06A C 0.0096(6) 0.6122(9) 0.8513(3) 0.176(5) Uani 1 1 d . .
H06Y H 0.008761 0.593148 0.823658 0.264 Uiso 1 1 calc R U
H06Z H 0.017107 0.672131 0.850933 0.264 Uiso 1 1 calc R U
H020 H -0.043470 0.602656 0.865366 0.264 Uiso 1 1 calc R U
C06E C 0.0407(6) 0.1957(14) 0.7558(3) 0.310(13) Uani 1 1 d D .
H024 H 0.045056 0.251514 0.743580 0.465 Uiso 1 1 calc R U
H025 H -0.018403 0.184974 0.758377 0.465 Uiso 1 1 calc R U
H026 H 0.071041 0.153501 0.738754 0.465 Uiso 1 1 calc R U
C06G C 0.1859(8) 0.3413(9) 1.0717(5) 0.246(9) Uani 1 1 d . .
H028 H 0.131582 0.319054 1.069021 0.370 Uiso 1 1 calc R U
H029 H 0.180514 0.385377 1.091594 0.370 Uiso 1 1 calc R U
H02I H 0.227344 0.296132 1.080554 0.370 Uiso 1 1 calc R U
C6I C -0.0392(6) 0.4430(10) 0.7632(6) 0.254(9) Uani 1 1 d . .
H6IA H -0.041297 0.398496 0.743818 0.380 Uiso 1 1 calc R U
H6IB H -0.096203 0.461188 0.772905 0.380 Uiso 1 1 calc R U
H6IC H -0.005312 0.421693 0.785982 0.380 Uiso 1 1 calc R U

loop_
_atom_site_aniso_label
_atom_site_aniso_U_11
_atom_site_aniso_U_22
_atom_site_aniso_U_33
_atom_site_aniso_U_23
_atom_site_aniso_U_13
_atom_site_aniso_U_12
N1N 0.093(4) 0.074(3) 0.060(3) 0.004(2) 0.003(3) -0.015(3)
O007 0.051(2) 0.087(2) 0.052(2) 0.0237(18) -0.0040(17) -0.0175(17)
O008 0.046(2) 0.094(3) 0.057(2) 0.0063(19) -0.0083(17) -0.0033(17)
O009 0.053(2) 0.095(3) 0.051(2) 0.027(2) -0.0088(18) -0.0161(18)
O00A 0.065(2) 0.081(2) 0.056(2) 0.0204(19) 0.0014(19) -0.0047(18)
O00B 0.064(2) 0.075(2) 0.051(2) 0.0261(18) -0.0067(19) -0.0045(18)
O00C 0.042(2) 0.106(3) 0.056(3) 0.040(2) -0.0129(17) -0.0116(18)
O00D 0.077(3) 0.064(2) 0.076(3) 0.0114(19) 0.011(2) -0.0060(19)
O00E 0.056(2) 0.098(3) 0.057(2) 0.0176(19) 0.0087(18) -0.0032(19)
O00F 0.075(2) 0.074(2) 0.059(2) 0.0039(18) 0.013(2) -0.022(2)
O00G 0.088(3) 0.065(2) 0.057(2) -0.0022(18) 0.014(2) -0.019(2)
O00H 0.084(3) 0.063(2) 0.077(3) 0.0010(19) -0.011(2) 0.003(2)
N0I 0.058(2) 0.053(2) 0.041(3) 0.0042(18) 0.0001(19) -0.0072(19)
O00J 0.072(3) 0.076(2) 0.062(3) -0.0027(19) -0.001(2) 0.0059(19)
N00K 0.049(2) 0.049(2) 0.037(3) 0.0148(18) -0.007(2) -0.0066(17)
N00L 0.061(3) 0.056(3) 0.050(3) 0.009(2) -0.007(2) -0.010(2)
N00M 0.047(3) 0.059(2) 0.043(3) 0.0174(18) -0.0063(19) -0.0074(18)
O00N 0.069(3) 0.097(3) 0.070(3) 0.019(2) -0.023(2) 0.006(2)
N00O 0.055(2) 0.045(2) 0.036(2) 0.0077(18) -0.008(2) -0.0072(18)
N00P 0.050(2) 0.055(2) 0.044(3) 0.0027(19) -0.004(2) -0.0076(18)
N00Q 0.050(3) 0.060(2) 0.048(3) 0.0115(19) -0.006(2) -0.0078(19)
N00R 0.055(2) 0.048(2) 0.056(3) 0.009(2) 0.001(2) -0.0119(19)
N00S 0.054(2) 0.045(2) 0.047(3) 0.0013(19) 0.000(2) -0.0033(18)
N00T 0.055(3) 0.065(3) 0.041(3) 0.0219(19) -0.011(2) -0.011(2)
O00U 0.087(3) 0.095(3) 0.060(3) -0.001(2) -0.015(2) 0.009(2)
O00V 0.076(3) 0.080(3) 0.092(3) -0.001(3) 0.014(2) -0.029(2)
N00W 0.053(3) 0.079(3) 0.062(3) 0.022(3) 0.005(3) -0.014(2)
O0X 0.060(2) 0.099(3) 0.087(3) 0.022(2) 0.016(2) -0.020(2)
N00Y 0.054(3) 0.062(3) 0.048(3) 0.0070(19) 0.004(2) -0.0034(19)
O00Z 0.109(3) 0.060(2) 0.100(3) 0.004(2) 0.023(3) -0.026(2)
N010 0.069(3) 0.064(3) 0.050(3) 0.001(2) -0.009(2) 0.017(2)
O011 0.099(3) 0.081(3) 0.064(3) 0.013(2) -0.005(2) -0.003(2)
N12 0.070(3) 0.076(3) 0.056(3) 0.011(3) -0.004(3) -0.007(3)
O013 0.080(3) 0.090(3) 0.080(3) -0.011(2) -0.013(2) 0.022(2)
O14 0.130(4) 0.056(2) 0.100(3) -0.007(2) 0.033(3) -0.025(2)
O15 0.072(3) 0.095(3) 0.091(3) 0.001(2) -0.017(2) 0.025(2)
N016 0.069(3) 0.066(3) 0.044(3) 0.002(2) -0.006(2) 0.001(2)
C018 0.050(3) 0.044(3) 0.041(3) 0.007(2) 0.000(2) -0.012(2)
N019 0.073(3) 0.057(3) 0.069(4) -0.012(2) 0.001(3) 0.002(2)
O01A 0.062(3) 0.177(5) 0.062(3) 0.044(3) -0.001(2) 0.000(3)
O1B 0.109(4) 0.093(3) 0.113(4) -0.012(3) 0.031(3) -0.034(3)
N01C 0.091(4) 0.060(3) 0.048(3) -0.001(2) 0.004(3) -0.015(2)
N1D 0.107(4) 0.051(3) 0.080(4) 0.001(3) 0.018(3) -0.015(3)
C1E 0.045(3) 0.042(2) 0.053(3) 0.010(2) -0.004(2) -0.007(2)
C01F 0.054(3) 0.046(3) 0.050(3) 0.008(2) -0.006(2) -0.005(2)
O01G 0.122(4) 0.101(3) 0.064(3) 0.023(2) -0.009(3) -0.031(3)
C01H 0.048(3) 0.045(3) 0.041(3) 0.012(2) -0.009(2) -0.005(2)
C01I 0.043(3) 0.042(3) 0.059(3) 0.008(2) 0.004(2) -0.008(2)
C01J 0.046(3) 0.055(3) 0.049(3) 0.013(2) -0.009(2) -0.005(2)
O01K 0.106(4) 0.113(4) 0.098(4) 0.023(3) 0.025(3) -0.001(3)
C01L 0.044(3) 0.045(3) 0.044(3) 0.009(2) -0.005(2) -0.007(2)
O1M 0.125(4) 0.095(3) 0.085(3) -0.013(3) 0.034(3) -0.036(3)
C01O 0.058(3) 0.047(3) 0.040(3) 0.008(2) -0.008(2) -0.008(2)
C01P 0.052(3) 0.046(3) 0.039(3) 0.009(2) -0.007(2) -0.009(2)
C01Q 0.049(3) 0.065(3) 0.036(3) 0.016(2) -0.015(2) -0.007(2)
C01R 0.058(3) 0.058(3) 0.047(4) 0.010(3) -0.006(3) 0.004(2)
N1S 0.068(3) 0.077(3) 0.068(4) 0.007(3) -0.012(3) 0.012(3)
C01T 0.048(3) 0.046(3) 0.042(3) 0.013(2) -0.009(2) -0.006(2)
C01U 0.061(3) 0.056(3) 0.030(3) 0.012(2) -0.006(2) -0.011(2)
O01V 0.128(4) 0.110(4) 0.121(4) -0.046(3) 0.054(3) -0.052(3)
C01W 0.051(3) 0.050(3) 0.045(3) 0.010(2) -0.002(2) -0.008(2)
C01X 0.059(3) 0.055(3) 0.044(3) 0.001(2) -0.009(3) 0.005(2)
N1Y 0.106(4) 0.072(3) 0.084(4) -0.019(3) 0.034(3) -0.028(3)
C01Z 0.048(3) 0.042(2) 0.039(3) 0.005(2) -0.013(2) -0.007(2)
N20 0.118(4) 0.053(3) 0.071(3) -0.007(2) 0.024(3) -0.020(3)
C022 0.056(3) 0.051(3) 0.043(3) 0.009(2) -0.002(2) -0.003(2)
C023 0.047(3) 0.054(3) 0.046(3) 0.009(2) -0.007(2) -0.011(2)
C024 0.056(3) 0.055(3) 0.039(3) 0.009(2) -0.004(2) -0.014(2)
O25 0.096(3) 0.138(4) 0.087(3) -0.031(3) 0.037(3) -0.040(3)
C026 0.054(3) 0.056(3) 0.045(3) 0.000(2) -0.004(2) 0.001(2)
N27 0.109(4) 0.060(3) 0.076(4) -0.008(3) 0.031(4) -0.023(3)
C028 0.058(3) 0.054(3) 0.044(3) 0.010(2) -0.003(2) -0.001(2)
C029 0.070(4) 0.049(3) 0.034(3) 0.013(2) -0.009(3) -0.009(2)
C02A 0.043(3) 0.048(3) 0.051(3) -0.002(2) 0.000(2) -0.007(2)
C02B 0.072(3) 0.051(3) 0.045(3) 0.010(2) 0.004(3) -0.009(2)
C02C 0.063(4) 0.053(3) 0.050(4) 0.006(2) 0.000(3) -0.004(2)
C02D 0.062(3) 0.061(3) 0.041(3) 0.007(2) -0.005(3) -0.011(2)
C02E 0.048(3) 0.059(3) 0.050(3) 0.012(2) -0.008(3) -0.011(2)
C02F 0.073(4) 0.053(3) 0.040(3) 0.007(2) -0.005(3) 0.002(3)
C02G 0.067(4) 0.056(3) 0.045(3) 0.000(2) -0.007(3) 0.001(2)
C02H 0.066(3) 0.051(3) 0.040(3) 0.010(2) -0.011(3) -0.006(2)
C02I 0.053(3) 0.056(3) 0.048(3) -0.003(2) -0.005(3) -0.006(2)
C02J 0.050(3) 0.044(3) 0.050(3) -0.004(2) -0.003(2) 0.000(2)
C02K 0.061(3) 0.060(3) 0.046(4) 0.013(2) -0.008(3) -0.003(3)
C02L 0.056(3) 0.055(3) 0.048(3) 0.005(2) 0.003(2) -0.006(2)
C02M 0.046(3) 0.058(3) 0.048(3) 0.015(2) -0.005(2) -0.003(2)
C02N 0.053(3) 0.043(3) 0.042(3) 0.001(2) -0.001(2) -0.004(2)
C02O 0.056(3) 0.051(3) 0.047(3) 0.000(2) 0.000(3) -0.010(2)
O2P 0.132(5) 0.133(5) 0.088(4) -0.015(3) 0.003(4) -0.019(4)
N2Q 0.091(4) 0.111(4) 0.081(4) -0.016(3) 0.020(3) -0.035(3)
C02R 0.045(3) 0.069(3) 0.056(4) -0.001(3) -0.003(3) -0.007(2)
C02S 0.056(3) 0.051(3) 0.052(3) 0.000(2) 0.002(3) -0.003(2)
C02T 0.053(3) 0.049(3) 0.049(3) 0.004(2) 0.001(3) -0.006(2)
C02U 0.057(3) 0.069(3) 0.058(4) 0.018(3) -0.002(3) -0.007(2)
C02V 0.051(3) 0.068(3) 0.059(4) 0.015(3) -0.008(2) -0.007(2)
C02W 0.042(3) 0.071(3) 0.062(4) -0.004(3) 0.006(3) -0.003(2)
C02X 0.055(3) 0.072(3) 0.058(4) -0.001(3) -0.005(3) -0.007(3)
C02Y 0.058(3) 0.064(3) 0.047(3) 0.008(3) -0.006(2) -0.002(2)
C02Z 0.063(3) 0.053(3) 0.049(4) 0.008(2) -0.004(3) 0.003(2)
C030 0.049(3) 0.054(3) 0.042(3) 0.014(2) -0.009(2) -0.010(2)
N31 0.101(4) 0.069(3) 0.088(4) 0.001(3) 0.016(3) -0.023(3)
C032 0.049(3) 0.054(3) 0.053(4) 0.018(2) -0.005(3) -0.012(2)
C033 0.059(3) 0.062(3) 0.048(3) 0.002(3) 0.003(3) -0.008(2)
C034 0.057(3) 0.056(3) 0.047(3) 0.006(2) -0.008(3) -0.011(2)
C035 0.052(3) 0.053(3) 0.057(4) 0.004(2) 0.000(3) 0.003(2)
C036 0.057(3) 0.052(3) 0.038(3) 0.008(2) -0.002(2) -0.012(2)
C037 0.047(3) 0.065(3) 0.053(3) 0.013(3) -0.007(3) -0.007(2)
C038 0.053(3) 0.067(3) 0.049(4) 0.002(3) -0.003(3) -0.010(2)
C039 0.059(3) 0.061(3) 0.063(4) 0.019(3) -0.008(3) -0.001(3)
C03A 0.051(3) 0.058(3) 0.047(3) 0.013(2) -0.009(2) -0.007(2)
C03B 0.060(3) 0.050(3) 0.046(3) 0.001(2) -0.005(3) 0.003(2)
C03C 0.063(3) 0.064(3) 0.049(3) 0.008(3) -0.007(3) -0.003(3)
C03D 0.077(4) 0.046(3) 0.054(4) -0.006(3) -0.002(3) -0.003(3)
C03E 0.059(3) 0.065(3) 0.054(4) 0.011(3) 0.003(3) -0.005(3)
C03F 0.063(4) 0.065(3) 0.051(3) 0.018(2) -0.008(3) -0.012(3)
C03G 0.060(3) 0.078(4) 0.043(3) 0.009(3) -0.011(3) -0.009(3)
C03H 0.058(3) 0.081(4) 0.046(3) 0.021(3) -0.007(2) -0.012(3)
C03I 0.046(3) 0.069(3) 0.053(4) 0.023(3) -0.011(3) -0.011(2)
N3J 0.141(5) 0.070(3) 0.072(4) -0.016(3) 0.030(4) -0.033(4)
C03K 0.073(4) 0.052(3) 0.053(4) -0.009(3) 0.009(3) -0.008(3)
C03L 0.068(4) 0.045(3) 0.056(4) 0.000(2) 0.000(3) 0.001(2)
C03M 0.070(3) 0.053(3) 0.053(4) 0.015(3) 0.001(3) -0.007(3)
O03N 0.173(6) 0.108(4) 0.106(4) 0.013(3) 0.008(4) -0.032(4)
C03O 0.049(3) 0.059(3) 0.048(3) 0.005(2) -0.004(2) -0.004(2)
C03P 0.082(4) 0.045(3) 0.067(4) 0.006(3) 0.007(3) -0.012(3)
C03Q 0.101(5) 0.057(3) 0.057(4) -0.009(3) 0.020(4) -0.015(3)
C03R 0.048(3) 0.057(3) 0.053(4) -0.001(2) 0.000(3) -0.003(2)
C03S 0.050(3) 0.083(4) 0.052(4) 0.030(3) -0.012(3) -0.012(3)
C03T 0.074(4) 0.052(3) 0.066(4) -0.016(3) 0.004(3) -0.006(3)
C03U 0.093(5) 0.054(3) 0.047(4) -0.003(3) 0.000(3) -0.009(3)
C03W 0.071(4) 0.051(3) 0.054(4) -0.005(3) 0.000(3) -0.002(3)
C03X 0.063(3) 0.053(3) 0.058(4) 0.007(3) -0.005(3) 0.009(3)
C03Y 0.060(4) 0.087(4) 0.042(4) 0.016(3) -0.011(3) -0.008(3)
C03Z 0.074(4) 0.042(3) 0.067(4) -0.003(3) -0.002(3) -0.001(3)
C040 0.060(3) 0.053(3) 0.051(3) 0.007(2) 0.008(3) -0.003(2)
C041 0.077(4) 0.067(4) 0.056(4) 0.006(3) 0.001(3) -0.017(3)
C042 0.069(4) 0.050(3) 0.066(4) -0.008(3) 0.011(3) -0.008(3)
C043 0.067(3) 0.078(4) 0.046(3) -0.005(3) 0.006(3) -0.002(3)
C044 0.074(4) 0.054(3) 0.093(6) -0.017(3) 0.009(4) -0.002(3)
C045 0.051(3) 0.079(4) 0.056(4) 0.013(3) -0.003(3) -0.013(3)
C046 0.071(4) 0.078(4) 0.053(4) 0.014(3) -0.004(3) -0.009(3)
C047 0.087(4) 0.052(3) 0.055(4) 0.003(3) 0.003(3) -0.009(3)
C048 0.113(5) 0.060(3) 0.045(4) 0.000(3) 0.007(4) -0.018(3)
C049 0.071(4) 0.105(4) 0.043(4) 0.025(3) -0.010(3) -0.008(3)
C04A 0.063(3) 0.063(3) 0.065(4) -0.012(3) 0.002(3) -0.005(3)
C04B 0.075(4) 0.077(4) 0.072(4) 0.037(3) 0.004(3) 0.006(3)
C04C 0.055(3) 0.087(4) 0.063(4) 0.025(3) 0.000(3) -0.015(3)
C04D 0.118(6) 0.050(3) 0.054(4) -0.007(3) 0.018(4) -0.018(3)
C04E 0.106(5) 0.059(3) 0.071(5) -0.003(3) 0.020(4) -0.025(3)
C04F 0.110(5) 0.063(3) 0.042(4) 0.001(3) -0.013(4) -0.014(3)
C04G 0.056(3) 0.073(4) 0.078(4) 0.013(3) 0.001(3) 0.004(3)
C04H 0.054(3) 0.106(4) 0.058(4) 0.034(3) -0.015(3) -0.014(3)
C04I 0.085(4) 0.050(3) 0.055(4) -0.002(3) -0.006(3) 0.002(3)
C04J 0.082(4) 0.052(3) 0.059(4) 0.002(3) 0.006(3) -0.001(3)
C04K 0.098(5) 0.056(3) 0.050(4) -0.001(3) -0.004(3) -0.004(3)
C04L 0.100(5) 0.052(3) 0.120(7) 0.009(4) 0.038(5) 0.007(3)
C04M 0.108(6) 0.063(4) 0.081(5) -0.021(4) 0.016(5) -0.019(4)
C04N 0.113(5) 0.063(4) 0.068(5) -0.004(3) 0.010(4) -0.020(3)
C04O 0.101(5) 0.061(4) 0.093(6) -0.010(3) 0.015(5) -0.013(3)
C04P 0.053(3) 0.124(5) 0.081(5) 0.008(4) -0.017(3) 0.002(3)
C04Q 0.107(5) 0.071(4) 0.062(4) -0.003(3) 0.004(4) -0.017(4)
C04R 0.110(5) 0.054(3) 0.087(5) -0.015(3) 0.015(5) -0.015(3)
C04S 0.108(5) 0.069(4) 0.061(4) -0.013(3) 0.017(4) -0.022(3)
C04T 0.105(6) 0.086(5) 0.087(6) -0.033(4) 0.034(5) -0.034(4)
C04U 0.107(6) 0.053(3) 0.094(5) 0.014(3) 0.020(4) -0.001(3)
C04V 0.117(6) 0.061(4) 0.082(5) -0.020(3) 0.039(5) -0.026(4)
C04W 0.054(4) 0.132(6) 0.068(4) 0.036(4) -0.007(3) -0.008(3)
C04X 0.089(5) 0.066(4) 0.100(6) -0.016(4) 0.021(5) -0.014(4)
C04Y 0.064(4) 0.160(7) 0.089(5) -0.018(4) -0.015(3) 0.005(4)
C04Z 0.094(5) 0.110(5) 0.087(6) -0.012(4) 0.022(5) -0.051(4)
C050 0.109(6) 0.060(4) 0.085(5) -0.016(3) 0.039(5) -0.025(4)
C051 0.098(5) 0.064(4) 0.081(5) -0.002(3) 0.026(4) -0.026(3)
C052 0.100(6) 0.072(4) 0.085(6) -0.004(4) 0.027(5) -0.016(4)
C053 0.118(6) 0.068(4) 0.084(5) 0.021(3) 0.033(4) 0.004(3)
C054 0.076(4) 0.099(5) 0.075(5) 0.001(3) 0.008(3) -0.014(3)
C055 0.126(7) 0.066(4) 0.076(5) -0.023(4) 0.032(5) -0.025(4)
C056 0.123(5) 0.070(4) 0.060(4) 0.004(3) 0.017(4) -0.022(4)
C057 0.116(6) 0.067(4) 0.092(6) -0.025(4) 0.032(5) -0.021(4)
C058 0.066(4) 0.102(5) 0.084(5) 0.033(4) -0.008(3) -0.008(3)
C059 0.126(7) 0.095(6) 0.092(6) -0.031(5) 0.016(6) -0.023(5)
C05A 0.129(7) 0.080(5) 0.091(6) -0.032(4) 0.004(5) -0.014(5)
C05B 0.111(6) 0.090(5) 0.089(6) -0.034(4) 0.022(5) -0.024(5)
C05C 0.080(4) 0.098(5) 0.077(5) -0.022(4) -0.014(4) 0.016(4)
C05D 0.103(5) 0.069(4) 0.097(5) -0.007(3) 0.036(4) -0.021(3)
C05E 0.102(6) 0.117(6) 0.130(7) 0.054(5) 0.060(5) 0.013(4)
C05F 0.115(6) 0.097(5) 0.080(5) 0.002(4) 0.021(4) -0.030(4)
C05G 0.058(4) 0.145(6) 0.092(5) 0.047(4) 0.016(4) 0.011(4)
C05H 0.090(5) 0.115(5) 0.069(5) 0.006(4) 0.001(4) -0.040(4)
C05I 0.106(6) 0.089(5) 0.116(7) -0.008(4) 0.016(5) -0.024(4)
C05J 0.094(5) 0.119(6) 0.106(6) 0.037(5) 0.026(5) 0.001(4)
C05K 0.111(6) 0.076(4) 0.099(5) -0.008(4) 0.019(4) -0.022(4)
C05L 0.101(5) 0.090(5) 0.109(6) 0.008(4) 0.006(4) -0.011(4)
C05M 0.123(6) 0.085(4) 0.086(5) -0.009(4) 0.033(4) -0.029(4)
C05N 0.055(4) 0.203(9) 0.081(5) 0.055(5) -0.016(3) -0.025(4)
C05O 0.053(4) 0.256(12) 0.171(9) 0.092(8) 0.024(5) -0.026(5)
C05P 0.123(7) 0.106(6) 0.121(7) 0.037(5) 0.034(5) 0.023(5)
C05Q 0.082(5) 0.132(6) 0.107(7) -0.042(5) -0.014(4) 0.012(4)
C05R 0.133(7) 0.118(6) 0.105(6) -0.016(5) 0.016(6) -0.057(5)
C05S 0.088(5) 0.097(5) 0.087(5) 0.007(4) -0.011(4) 0.006(4)
C05T 0.114(6) 0.104(6) 0.107(6) 0.020(4) 0.014(5) -0.011(4)
C05U 0.077(5) 0.248(12) 0.126(9) 0.049(8) 0.014(6) 0.015(6)
C05V 0.104(6) 0.246(12) 0.078(6) 0.009(6) -0.006(5) -0.073(7)
C05W 0.119(6) 0.084(4) 0.093(5) 0.003(4) 0.024(4) -0.024(4)
C05Y 0.125(7) 0.089(6) 0.314(16) 0.064(7) 0.104(9) 0.022(5)
C060 0.100(6) 0.135(7) 0.155(8) 0.034(6) 0.052(6) 0.013(5)
C061 0.076(5) 0.262(13) 0.143(9) -0.009(7) -0.044(5) 0.049(6)
C062 0.094(5) 0.122(6) 0.136(8) 0.002(5) 0.007(5) 0.002(5)
C063 0.109(6) 0.123(6) 0.105(6) -0.003(5) -0.023(5) -0.005(5)
C066 0.114(7) 0.248(13) 0.158(9) -0.081(9) 0.046(7) -0.083(8)
C067 0.156(9) 0.162(9) 0.116(8) -0.001(6) -0.042(7) -0.002(7)
C068 0.072(5) 0.237(11) 0.177(10) 0.102(9) 0.021(6) -0.026(6)
C069 0.172(9) 0.116(7) 0.148(9) 0.001(6) 0.012(8) -0.053(6)
C06A 0.105(7) 0.275(14) 0.141(9) -0.086(9) -0.044(6) 0.060(8)
C06E 0.069(6) 0.61(4) 0.228(12) 0.217(19) -0.004(7) 0.013(11)
C06G 0.184(12) 0.220(13) 0.296(18) 0.161(13) 0.124(13) 0.076(10)
C6I 0.064(6) 0.271(16) 0.42(2) 0.134(15) -0.013(9) -0.044(8)

loop_
_atom_type_symbol
_atom_type_description
_atom_type_scat_dispersion_real
_atom_type_scat_dispersion_imag
_atom_type_scat_source
C C 0.0047 0.0022 'International Tables Vol C Tables 4.2.6.8 and 6.1.1.4'
H H 0.0000 0.0000 'International Tables Vol C Tables 4.2.6.8 and 6.1.1.4'
N N 0.0089 0.0045 'International Tables Vol C Tables 4.2.6.8 and 6.1.1.4'
O O 0.0150 0.0081 'International Tables Vol C Tables 4.2.6.8 and 6.1.1.4'

loop_
_geom_angle_atom_site_label_1
_geom_angle_atom_site_label_2
_geom_angle_atom_site_label_3
_geom_angle
C04F N1N C048 131.0(6)
C04F N1N H1N 114.5
C048 N1N H1N 114.5
C023 O007 C04C 118.0(4)
C02R O008 C04P 117.4(4)
C03I O00C C04H 120.4(4)
C03Z O00D C053 117.7(5)
C02W O00E C05G 117.8(5)
C044 O00H C05S 112.0(5)
C01F N0I C02O 121.2(4)
C01F N0I H0I 119.4
C02O N0I H0I 119.4
C03T O00J C05C 119.3(5)
C032 N00K C01L 117.2(4)
O00F N00L O00G 121.3(4)
O00F N00L C022 120.5(4)
O00G N00L C022 118.2(4)
C01Q N00M C018 129.6(4)
C01Q N00M H00M 115.2
C018 N00M H00M 115.2
C01O N00O C01Z 118.0(4)
C038 N00P C02A 117.8(4)
C03Y N00Q C01U 129.9(5)
C03Y N00Q H00Q 115.1
C01U N00Q H00Q 115.1
C02M N00R C01I 120.7(4)
C02M N00R H00R 119.6
C01I N00R H00R 119.6
C02S N00S C02J 117.4(4)
C029 N00T C02H 130.0(4)
C029 N00T H00T 115.0
C02H N00T H00T 115.0
O0X N00W O00V 122.4(5)
O0X N00W C037 118.5(5)
O00V N00W C037 119.1(4)
C02C N00Y C03B 130.1(4)
C02C N00Y H00Y 115.0
C03B N00Y H00Y 115.0
C02Z N010 C01X 123.1(4)
C02Z N010 H110 118.4
C01X N010 H110 118.4
O00N N12 O00U 122.2(5)
O00N N12 C02K 119.4(5)
O00U N12 C02K 118.4(5)
C028 N016 C026 121.9(4)
C028 N016 H116 119.1
C026 N016 H116 119.1
C01T C018 C01J 119.3(4)
C01T C018 N00M 117.6(4)
C01J C018 N00M 123.1(4)
C04I N019 C03W 117.5(5)
C04X O1B C05I 116.4(6)
C03U N01C C03K 118.3(5)
O14 N1D O00Z 122.1(5)
O14 N1D C03P 119.4(5)
O00Z N1D C03P 118.5(5)
C01T C1E C01I 117.0(4)
C01T C1E C02V 121.8(4)
C01I C1E C02V 121.2(4)
N0I C01F C02B 118.3(4)
N0I C01F C022 125.0(4)
C02B C01F C022 116.7(4)
C01Z C01H C01L 118.4(4)
C01Z C01H C03A 121.2(4)
C01L C01H C03A 120.4(4)
C01W C01I C1E 122.1(4)
C01W C01I N00R 119.4(4)
C1E C01I N00R 118.4(4)
C01W C01J C018 120.8(4)
C01W C01J H01J 119.6
C018 C01J H01J 119.6
N00K C01L C01H 117.6(4)
N00K C01L C030 121.9(4)
C01H C01L C030 120.4(4)
C04T O1M C05M 115.6(7)
N00O C01O C036 125.0(4)
N00O C01O C029 116.5(4)
C036 C01O C029 118.5(4)
C02E C01P C01Z 120.5(4)
C02E C01P C023 122.1(4)
C01Z C01P C023 117.5(4)
O009 C01Q N00M 125.7(5)
O009 C01Q C032 120.8(4)
N00M C01Q C032 113.5(4)
C028 C01R C02Z 124.9(5)
C028 C01R H01R 117.6
C02Z C01R H01R 117.6
O15 N1S O013 120.7(5)
O15 N1S C03X 119.8(5)
O013 N1S C03X 119.4(5)
C018 C01T C1E 122.1(4)
C018 C01T H01T 118.9
C1E C01T H01T 118.9
C02X C01U C034 119.2(5)
C02X C01U N00Q 122.4(5)
C034 C01U N00Q 118.4(4)
C01J C01W C01I 118.7(4)
C01J C01W C02U 119.8(4)
C01I C01W C02U 121.5(4)
C02F C01X C03C 122.4(5)
C02F C01X N010 120.3(4)
C03C C01X N010 117.3(5)
C041 N1Y C04E 121.2(5)
C041 N1Y H1Y 119.4
C04E N1Y H1Y 119.4
N00O C01Z C01H 118.1(4)
N00O C01Z C01P 121.7(4)
C01H C01Z C01P 120.3(4)
C047 N20 C03Q 121.3(4)
C047 N20 H20 119.3
C03Q N20 H20 119.3
C03M C022 C01F 119.7(4)
C03M C022 N00L 116.7(4)
C01F C022 N00L 123.5(4)
O007 C023 C036 125.8(4)
O007 C023 C01P 114.6(4)
C036 C023 C01P 119.6(4)
C02O C024 C034 117.9(5)
C02O C024 C03H 121.7(4)
C034 C024 C03H 120.4(5)
C035 C026 C02G 121.5(5)
C035 C026 N016 119.4(4)
C02G C026 N016 119.0(4)
C04O N27 C04R 116.4(6)
N016 C028 C01R 119.0(4)
N016 C028 C02K 125.1(5)
C01R C028 C02K 115.9(5)
O00B C029 N00T 126.0(5)
O00B C029 C01O 121.0(5)
N00T C029 C01O 112.9(4)
N00P C02A C02N 118.3(4)
N00P C02A C02I 121.2(4)
C02N C02A C02I 120.5(4)
C01F C02B C047 124.6(5)
C01F C02B H02B 117.7
C047 C02B H02B 117.7
O00A C02C N00Y 125.5(5)
O00A C02C C02S 120.1(5)
N00Y C02C C02S 114.4(4)
C02O C02D C02X 117.6(5)
C02O C02D C049 122.4(5)
C02X C02D C049 119.9(5)
C01P C02E C030 120.1(4)
C01P C02E H02E 119.9
C030 C02E H02E 119.9
C01X C02F C02Y 118.7(4)
C01X C02F C04B 123.1(5)
C02Y C02F C04B 118.1(5)
C033 C02G C026 119.2(5)
C033 C02G C046 119.8(5)
C026 C02G C046 121.0(5)
C03F C02H C02Y 119.2(5)
C03F C02H N00T 117.6(4)
C02Y C02H N00T 123.1(5)
C03R C02I C02A 119.9(5)
C03R C02I C02R 122.2(4)
C02A C02I C02R 118.0(4)
N00S C02J C02N 118.6(4)
N00S C02J C02T 121.6(4)
C02N C02J C02T 119.8(5)
C039 C02K N12 116.6(5)
C039 C02K C028 120.4(5)
N12 C02K C028 122.9(5)
C041 C02L C02M 124.2(5)
C041 C02L H02L 117.9
C02M C02L H02L 117.9
N00R C02M C02L 118.5(4)
N00R C02M C037 125.2(4)
C02L C02M C037 116.3(5)
C02A C02N C02J 118.9(4)
C02A C02N C03O 120.9(4)
C02J C02N C03O 120.3(4)
C024 C02O C02D 122.3(4)
C024 C02O N0I 119.5(4)
C02D C02O N0I 118.0(5)
C059 O2P C067 116.6(8)
O25 N2Q O01V 122.1(5)
O25 N2Q C043 119.4(5)
O01V N2Q C043 118.5(5)
O008 C02R C03G 125.7(5)
O008 C02R C02I 114.7(4)
C03G C02R C02I 119.5(5)
N00S C02S C03E 125.9(5)
N00S C02S C02C 117.0(4)
C03E C02S C02C 117.1(5)
C03R C02T C02J 120.2(4)
C03R C02T C02W 122.4(4)
C02J C02T C02W 117.4(5)
C01W C02U H02A 109.5
C01W C02U H02C 109.5
H02A C02U H02C 109.5
C01W C02U H02D 109.5
H02A C02U H02D 109.5
H02C C02U H02D 109.5
C1E C02V H02F 109.5
C1E C02V H02G 109.5
H02F C02V H02G 109.5
C1E C02V H02H 109.5
H02F C02V H02H 109.5
H02G C02V H02H 109.5
O00E C02W C03E 126.9(5)
O00E C02W C02T 113.7(5)
C03E C02W C02T 119.3(4)
C01U C02X C02D 121.4(5)
C01U C02X H02X 119.3
C02D C02X H02X 119.3
C02H C02Y C02F 120.1(5)
C02H C02Y H02Y 120.0
C02F C02Y H02Y 120.0
N010 C02Z C01R 119.6(5)
N010 C02Z C03X 124.0(5)
C01R C02Z C03X 116.4(5)
C02E C030 C01L 120.2(4)
C02E C030 C03I 122.2(4)
C01L C030 C03I 117.7(4)
C052 N31 C051 126.3(7)
C052 N31 H31 116.9
C051 N31 H31 116.9
N00K C032 C03S 125.7(4)
N00K C032 C01Q 117.1(4)
C03S C032 C01Q 117.2(5)
C02G C033 C03B 119.9(5)
C02G C033 H033 120.1
C03B C033 H033 120.1
C01U C034 C024 121.5(5)
C01U C034 H034 119.2
C024 C034 H034 119.2
C040 C035 C026 117.8(5)
C040 C035 C04G 119.3(5)
C026 C035 C04G 123.0(5)
C023 C036 C01O 118.2(4)
C023 C036 H036 120.9
C01O C036 H036 120.9
C045 C037 C02M 120.1(5)
C045 C037 N00W 118.3(5)
C02M C037 N00W 121.6(5)
N00P C038 C03G 125.5(5)
N00P C038 C03Y 117.7(4)
C03G C038 C03Y 116.8(5)
C02K C039 C03X 121.9(5)
C02K C039 H039 119.1
C03X C039 H039 119.1
C01H C03A H03A 109.5
C01H C03A H03B 109.5
H03A C03A H03B 109.5
C01H C03A H03C 109.5
H03A C03A H03C 109.5
H03B C03A H03C 109.5
C040 C03B C033 119.2(5)
C040 C03B N00Y 118.3(4)
C033 C03B N00Y 122.5(5)
C03F C03C C01X 117.4(5)
C03F C03C C058 121.4(5)
C01X C03C C058 121.2(5)
C042 C03D C03K 119.8(5)
C042 C03D C03T 122.2(5)
C03K C03D C03T 118.0(5)
C02W C03E C02S 118.3(5)
C02W C03E H03E 120.9
C02S C03E H03E 120.9
C02H C03F C03C 122.2(5)
C02H C03F H03F 118.9
C03C C03F H03F 118.9
C02R C03G C038 118.0(5)
C02R C03G H03G 121.0
C038 C03G H03G 121.0
C024 C03H H03D 109.5
C024 C03H H03H 109.5
H03D C03H H03H 109.5
C024 C03H H03I 109.5
H03D C03H H03I 109.5
H03H C03H H03I 109.5
C03S C03I O00C 127.1(5)
C03S C03I C030 118.7(4)
O00C C03I C030 114.2(4)
C05A N3J C04M 118.5(7)
N01C C03K C04A 118.3(5)
N01C C03K C03D 121.2(5)
C04A C03K C03D 120.5(5)
C042 C03L C03W 121.1(5)
C042 C03L C03Z 121.0(5)
C03W C03L C03Z 117.9(5)
C03P C03M C022 122.7(5)
C03P C03M H03M 118.6
C022 C03M H03M 118.6
C02N C03O H03J 109.5
C02N C03O H03K 109.5
H03J C03O H03K 109.5
C02N C03O H03L 109.5
H03J C03O H03L 109.5
H03K C03O H03L 109.5
C03M C03P N1D 118.1(5)
C03M C03P C047 120.1(5)
N1D C03P C047 121.8(5)
C04N C03Q C04D 122.0(6)
C04N C03Q N20 118.9(6)
C04D C03Q N20 119.0(6)
C02T C03R C02I 120.8(5)
C02T C03R H03R 119.6
C02I C03R H03R 119.6
C03I C03S C032 118.8(5)
C03I C03S H03S 120.6
C032 C03S H03S 120.6
O00J C03T C04K 125.8(6)
O00J C03T C03D 114.6(5)
C04K C03T C03D 119.5(5)
N01C C03U C04K 126.0(5)
N01C C03U C04F 117.0(6)
C04K C03U C04F 117.1(6)
N019 C03W C04A 119.1(5)
N019 C03W C03L 121.2(5)
C04A C03W C03L 119.7(5)
C039 C03X C02Z 120.4(5)
C039 C03X N1S 117.0(5)
C02Z C03X N1S 122.5(5)
O01A C03Y N00Q 124.9(5)
O01A C03Y C038 119.5(5)
N00Q C03Y C038 115.6(5)
O00D C03Z C04J 126.8(5)
O00D C03Z C03L 114.6(5)
C04J C03Z C03L 118.6(5)
C03B C040 C035 122.4(5)
C03B C040 H040 118.8
C035 C040 H040 118.8
N1Y C041 C02L 117.8(5)
N1Y C041 C043 125.2(5)
C02L C041 C043 117.0(5)
C03L C042 C03D 120.1(5)
C03L C042 H042 119.9
C03D C042 H042 119.9
C045 C043 C041 119.6(5)
C045 C043 N2Q 117.9(5)
C041 C043 N2Q 122.5(5)
O011 C044 O00H 125.1(6)
O011 C044 C04I 122.7(6)
O00H C044 C04I 112.2(6)
C043 C045 C037 122.8(5)
C043 C045 H045 118.6
C037 C045 H045 118.6
C02G C046 H04A 109.5
C02G C046 H04B 109.5
H04A C046 H04B 109.5
C02G C046 H04C 109.5
H04A C046 H04C 109.5
H04B C046 H04C 109.5
N20 C047 C02B 119.0(5)
N20 C047 C03P 124.9(5)
C02B C047 C03P 116.1(5)
C04Q C048 N1N 119.2(6)
C04Q C048 C04S 119.0(6)
N1N C048 C04S 121.8(6)
C02D C049 H04D 109.5
C02D C049 H04E 109.5
H04D C049 H04E 109.5
C02D C049 H04F 109.5
H04D C049 H04F 109.5
H04E C049 H04F 109.5
C03W C04A C03K 118.8(5)
C03W C04A C054 121.8(5)
C03K C04A C054 119.4(5)
C02F C04B H04G 109.5
C02F C04B H04H 109.5
H04G C04B H04H 109.5
C02F C04B H04I 109.5
H04G C04B H04I 109.5
H04H C04B H04I 109.5
O007 C04C C05O 111.1(5)
O007 C04C H04J 109.4
C05O C04C H04J 109.4
O007 C04C H04K 109.4
C05O C04C H04K 109.4
H04J C04C H04K 108.0
C03Q C04D C04S 117.7(7)
C03Q C04D C056 122.4(6)
C04S C04D C056 120.0(7)
C04Z C04E C04L 121.4(6)
C04Z C04E N1Y 120.7(7)
C04L C04E N1Y 117.3(7)
O01G C04F N1N 125.6(6)
O01G C04F C03U 119.2(6)
N1N C04F C03U 115.2(6)
C035 C04G H04L 109.5
C035 C04G H04M 109.5
H04L C04G H04M 109.5
C035 C04G H04N 109.5
H04L C04G H04N 109.5
H04M C04G H04N 109.5
C04W C04H O00C 109.0(5)
C04W C04H H04O 109.9
O00C C04H H04O 109.9
C04W C04H H04P 109.9
O00C C04H H04P 109.9
H04O C04H H04P 108.3
N019 C04I C04J 124.8(5)
N019 C04I C044 119.0(6)
C04J C04I C044 116.1(5)
C03Z C04J C04I 119.9(5)
C03Z C04J H04Q 120.1
C04I C04J H04Q 120.1
C03T C04K C03U 116.9(6)
C03T C04K H04R 121.5
C03U C04K H04R 121.5
C04E C04L C04U 118.3(7)
C04E C04L C05P 123.6(7)
C04U C04L C05P 118.0(8)
N3J C04M C055 122.1(7)
N3J C04M C04V 116.0(7)
C055 C04M C04V 121.7(8)
C03Q C04N C04Q 118.5(7)
C03Q C04N C05L 121.0(6)
C04Q C04N C05L 120.5(7)
N27 C04O C05D 126.2(7)
N27 C04O C052 118.0(7)
C05D C04O C052 115.8(8)
O008 C04P C04Y 110.7(6)
O008 C04P H04S 109.5
C04Y C04P H04S 109.5
O008 C04P H04T 109.5
C04Y C04P H04T 109.5
H04S C04P H04T 108.1
C048 C04Q C04N 122.2(7)
C048 C04Q H04U 118.9
C04N C04Q H04U 118.9
N27 C04R C04V 117.3(7)
N27 C04R C050 122.1(7)
C04V C04R C050 120.5(7)
C048 C04S C04D 120.7(7)
C048 C04S H04V 119.7
C04D C04S H04V 119.7
C05B C04T O1M 127.2(7)
C05B C04T C055 119.7(8)
O1M C04T C055 113.2(8)
C051 C04U C04L 120.2(7)
C051 C04U H04W 119.9
C04L C04U H04W 119.9
C04M C04V C04R 118.0(7)
C04M C04V C05K 119.8(8)
C04R C04V C05K 122.2(6)
C04H C04W C05N 120.9(6)
C04H C04W C063 105.7(6)
C05N C04W C063 105.4(7)
C04H C04W H04X 108.0
C05N C04W H04X 108.0
C063 C04W H04X 108.0
O1B C04X C05D 124.3(8)
O1B C04X C050 116.3(7)
C05D C04X C050 119.3(7)
C6I C04Y C04P 118.7(8)
C6I C04Y C061 114.2(9)
C04P C04Y C061 109.7(7)
C6I C04Y H04Y 104.1
C04P C04Y H04Y 104.1
C061 C04Y H04Y 104.1
C04E C04Z C05H 119.1(8)
C04E C04Z C05V 120.5(7)
C05H C04Z C05V 120.3(8)
C04X C050 C057 123.9(7)
C04X C050 C04R 118.0(6)
C057 C050 C04R 118.1(8)
C05H C051 C04U 119.7(6)
C05H C051 N31 124.7(7)
C04U C051 N31 115.5(7)
O01K C052 N31 125.5(6)
O01K C052 C04O 121.1(7)
N31 C052 C04O 113.4(7)
O00D C053 C05E 106.9(6)
O00D C053 H05A 110.3
C05E C053 H05A 110.3
O00D C053 H05B 110.3
C05E C053 H05B 110.3
H05A C053 H05B 108.6
C04A C054 H05C 109.5
C04A C054 H05D 109.5
H05C C054 H05D 109.5
C04A C054 H05E 109.5
H05C C054 H05E 109.5
H05D C054 H05E 109.5
C057 C055 C04M 119.9(7)
C057 C055 C04T 123.6(8)
C04M C055 C04T 116.4(8)
C04D C056 H05F 109.5
C04D C056 H05G 109.5
H05F C056 H05G 109.5
C04D C056 H05H 109.5
H05F C056 H05H 109.5
H05G C056 H05H 109.5
C055 C057 C050 121.5(7)
C055 C057 H057 119.3
C050 C057 H057 119.3
C03C C058 H05I 109.5
C03C C058 H05J 109.5
H05I C058 H05J 109.5
C03C C058 H05K 109.5
H05I C058 H05K 109.5
H05J C058 H05K 109.5
O03N C059 O2P 122.6(9)
O03N C059 C05A 122.3(9)
O2P C059 C05A 115.1(8)
N3J C05A C05B 123.5(9)
N3J C05A C059 117.9(8)
C05B C05A C059 118.4(8)
C04T C05B C05A 119.5(8)
C04T C05B H05L 120.3
C05A C05B H05L 120.3
O00J C05C C05Q 107.1(6)
O00J C05C H05M 110.3
C05Q C05C H05M 110.3
O00J C05C H05N 110.3
C05Q C05C H05N 110.3
H05M C05C H05N 108.6
C04X C05D C04O 117.9(8)
C04X C05D H05O 121.1
C04O C05D H05O 121.1
C06G C05E C05Y 105.2(9)
C06G C05E C053 110.6(9)
C05Y C05E C053 107.1(7)
C06G C05E H05P 111.2
C05Y C05E H05P 111.2
C053 C05E H05P 111.2
C05T C05F C05M 112.3(6)
C05T C05F C05W 111.1(6)
C05M C05F C05W 108.1(7)
C05T C05F H05Q 108.4
C05M C05F H05Q 108.4
C05W C05F H05Q 108.4
O00E C05G C05J 108.7(5)
O00E C05G H05R 110.0
C05J C05G H05R 110.0
O00E C05G H05S 110.0
C05J C05G H05S 110.0
H05R C05G H05S 108.3
C051 C05H C04Z 121.2(7)
C051 C05H H05T 119.4
C04Z C05H H05T 119.4
O1B C05I C05R 109.4(7)
O1B C05I H05U 109.8
C05R C05I H05U 109.8
O1B C05I H05V 109.8
C05R C05I H05V 109.8
H05U C05I H05V 108.2
C060 C05J C05U 113.0(8)
C060 C05J C05G 109.1(7)
C05U C05J C05G 109.5(8)
C060 C05J H05W 108.4
C05U C05J H05W 108.4
C05G C05J H05W 108.4
C04V C05K H05X 109.5
C04V C05K H05Y 109.5
H05X C05K H05Y 109.5
C04V C05K H05Z 109.5
H05X C05K H05Z 109.5
H05Y C05K H05Z 109.5
C04N C05L H010 109.5
C04N C05L H011 109.5
H010 C05L H011 109.5
C04N C05L H012 109.5
H010 C05L H012 109.5
H011 C05L H012 109.5
O1M C05M C05F 110.2(7)
O1M C05M H013 109.6
C05F C05M H013 109.6
O1M C05M H014 109.6
C05F C05M H014 109.6
H013 C05M H014 108.1
C04W C05N H015 109.5
C04W C05N H016 109.5
H015 C05N H016 109.5
C04W C05N H017 109.5
H015 C05N H017 109.5
H016 C05N H017 109.5
C04C C05O C068 110.2(8)
C04C C05O C06E 119.2(8)
C068 C05O C06E 113.1(9)
C04C C05O H018 104.2
C068 C05O H018 104.2
C06E C05O H018 104.2
C04L C05P H019 109.5
C04L C05P H01A 109.5
H019 C05P H01A 109.5
C04L C05P H01B 109.5
H019 C05P H01B 109.5
H01A C05P H01B 109.5
C062 C05Q C06A 110.9(7)
C062 C05Q C05C 113.9(6)
C06A C05Q C05C 104.9(8)
C062 C05Q H01C 109.0
C06A C05Q H01C 109.0
C05C C05Q H01C 109.0
C05I C05R C066 111.7(7)
C05I C05R C069 107.7(7)
C066 C05R C069 109.4(9)
C05I C05R H01D 109.3
C066 C05R H01D 109.3
C069 C05R H01D 109.3
O00H C05S H01E 109.5
O00H C05S H01F 109.5
H01E C05S H01F 109.5
O00H C05S H01G 109.5
H01E C05S H01G 109.5
H01F C05S H01G 109.5
C05F C05T H01H 109.5
C05F C05T H01I 109.5
H01H C05T H01I 109.5
C05F C05T H01K 109.5
H01H C05T H01K 109.5
H01I C05T H01K 109.5
C05J C05U H01L 109.5
C05J C05U H01M 109.5
H01L C05U H01M 109.5
C05J C05U H01N 109.5
H01L C05U H01N 109.5
H01M C05U H01N 109.5
C04Z C05V H01O 109.5
C04Z C05V H01P 109.5
H01O C05V H01P 109.5
C04Z C05V H01Q 109.5
H01O C05V H01Q 109.5
H01P C05V H01Q 109.5
C05F C05W H01S 109.5
C05F C05W H01U 109.5
H01S C05W H01U 109.5
C05F C05W H01V 109.5
H01S C05W H01V 109.5
H01U C05W H01V 109.5
C05E C05Y H15A 109.5
C05E C05Y H15B 109.5
H15A C05Y H15B 109.5
C05E C05Y H15C 109.5
H15A C05Y H15C 109.5
H15B C05Y H15C 109.5
C05J C060 H06A 109.5
C05J C060 H06B 109.5
H06A C060 H06B 109.5
C05J C060 H06C 109.5
H06A C060 H06C 109.5
H06B C060 H06C 109.5
C04Y C061 H06D 109.5
C04Y C061 H06E 109.5
H06D C061 H06E 109.5
C04Y C061 H06F 109.5
H06D C061 H06F 109.5
H06E C061 H06F 109.5
C05Q C062 H06G 109.5
C05Q C062 H06H 109.5
H06G C062 H06H 109.5
C05Q C062 H06I 109.5
H06G C062 H06I 109.5
H06H C062 H06I 109.5
C04W C063 H06J 109.5
C04W C063 H06K 109.5
H06J C063 H06K 109.5
C04W C063 H06L 109.5
H06J C063 H06L 109.5
H06K C063 H06L 109.5
C05R C066 H06M 109.5
C05R C066 H06N 109.5
H06M C066 H06N 109.5
C05R C066 H06O 109.5
H06M C066 H06O 109.5
H06N C066 H06O 109.5
O2P C067 H06P 109.5
O2P C067 H06Q 109.5
H06P C067 H06Q 109.5
O2P C067 H06R 109.5
H06P C067 H06R 109.5
H06Q C067 H06R 109.5
C05O C068 H06S 109.5
C05O C068 H06T 109.5
H06S C068 H06T 109.5
C05O C068 H06U 109.5
H06S C068 H06U 109.5
H06T C068 H06U 109.5
C05R C069 H06V 109.5
C05R C069 H06W 109.5
H06V C069 H06W 109.5
C05R C069 H06X 109.5
H06V C069 H06X 109.5
H06W C069 H06X 109.5
C05Q C06A H06Y 109.5
C05Q C06A H06Z 109.5
H06Y C06A H06Z 109.5
C05Q C06A H020 109.5
H06Y C06A H020 109.5
H06Z C06A H020 109.5
C05O C06E H024 109.5
C05O C06E H025 109.5
H024 C06E H025 109.5
C05O C06E H026 109.5
H024 C06E H026 109.5
H025 C06E H026 109.5
C05E C06G H028 109.5
C05E C06G H029 109.5
H028 C06G H029 109.5
C05E C06G H02I 109.5
H028 C06G H02I 109.5
H029 C06G H02I 109.5
C04Y C6I H6IA 109.5
C04Y C6I H6IB 109.5
H6IA C6I H6IB 109.5
C04Y C6I H6IC 109.5
H6IA C6I H6IC 109.5
H6IB C6I H6IC 109.5

loop_
_geom_bond_atom_site_label_1
_geom_bond_atom_site_label_2
_geom_bond_distance
N1N C04F 1.314(8)
N1N C048 1.399(8)
N1N H1N 0.8800
O007 C023 1.352(6)
O007 C04C 1.445(6)
O008 C02R 1.352(6)
O008 C04P 1.442(7)
O009 C01Q 1.223(6)
O00A C02C 1.227(6)
O00B C029 1.216(6)
O00C C03I 1.355(6)
O00C C04H 1.447(6)
O00D C03Z 1.333(7)
O00D C053 1.435(7)
O00E C02W 1.355(6)
O00E C05G 1.432(7)
O00F N00L 1.229(5)
O00G N00L 1.233(5)
O00H C044 1.327(7)
O00H C05S 1.451(8)
N0I C01F 1.353(6)
N0I C02O 1.438(6)
N0I H0I 0.8800
O00J C03T 1.350(7)
O00J C05C 1.427(7)
N00K C032 1.308(6)
N00K C01L 1.369(6)
N00L C022 1.428(6)
N00M C01Q 1.340(6)
N00M C018 1.402(6)
N00M H00M 0.8800
O00N N12 1.237(6)
N00O C01O 1.323(6)
N00O C01Z 1.366(6)
N00P C038 1.316(6)
N00P C02A 1.374(6)
N00Q C03Y 1.327(7)
N00Q C01U 1.404(6)
N00Q H00Q 0.8800
N00R C02M 1.342(6)
N00R C01I 1.430(6)
N00R H00R 0.8800
N00S C02S 1.313(6)
N00S C02J 1.369(6)
N00T C029 1.348(6)
N00T C02H 1.403(6)
N00T H00T 0.8800
O00U N12 1.240(6)
O00V N00W 1.230(6)
N00W O0X 1.226(6)
N00W C037 1.450(7)
N00Y C02C 1.340(6)
N00Y C03B 1.414(6)
N00Y H00Y 0.8800
O00Z N1D 1.237(6)
N010 C02Z 1.348(7)
N010 C01X 1.452(6)
N010 H110 0.8800
O011 C044 1.192(8)
N12 C02K 1.433(7)
O013 N1S 1.241(6)
O14 N1D 1.235(6)
O15 N1S 1.237(6)
N016 C028 1.354(6)
N016 C026 1.427(6)
N016 H116 0.8800
C018 C01T 1.385(7)
C018 C01J 1.391(7)
N019 C04I 1.336(7)
N019 C03W 1.383(7)
O01A C03Y 1.240(7)
O1B C04X 1.343(8)
O1B C05I 1.445(10)
N01C C03U 1.298(7)
N01C C03K 1.372(7)
N1D C03P 1.432(7)
C1E C01T 1.397(6)
C1E C01I 1.406(7)
C1E C02V 1.484(7)
C01F C02B 1.387(7)
C01F C022 1.427(7)
O01G C04F 1.230(7)
C01H C01Z 1.413(7)
C01H C01L 1.413(7)
C01H C03A 1.494(6)
C01I C01W 1.393(7)
C01J C01W 1.388(7)
C01J H01J 0.9500
O01K C052 1.223(9)
C01L C030 1.423(6)
O1M C04T 1.340(9)
O1M C05M 1.450(8)
C01O C036 1.397(7)
C01O C029 1.513(7)
C01P C02E 1.384(7)
C01P C01Z 1.425(6)
C01P C023 1.433(7)
C01Q C032 1.513(7)
C01R C028 1.387(7)
C01R C02Z 1.397(7)
C01R H01R 0.9500
N1S C03X 1.444(7)
C01T H01T 0.9500
C01U C02X 1.381(7)
C01U C034 1.393(7)
O01V N2Q 1.240(7)
C01W C02U 1.494(7)
C01X C02F 1.378(7)
C01X C03C 1.388(7)
N1Y C041 1.357(7)
N1Y C04E 1.448(8)
N1Y H1Y 0.8800
N20 C047 1.350(7)
N20 C03Q 1.421(7)
N20 H20 0.8800
C022 C03M 1.389(7)
C023 C036 1.368(7)
C024 C02O 1.393(7)
C024 C034 1.394(7)
C024 C03H 1.502(7)
O25 N2Q 1.230(6)
C026 C035 1.389(7)
C026 C02G 1.394(7)
N27 C04O 1.320(9)
N27 C04R 1.385(8)
C028 C02K 1.434(7)
C02A C02N 1.402(7)
C02A C02I 1.431(7)
C02B C047 1.403(7)
C02B H02B 0.9500
C02C C02S 1.513(7)
C02D C02O 1.397(7)
C02D C02X 1.407(7)
C02D C049 1.488(8)
C02E C030 1.395(7)
C02E H02E 0.9500
C02F C02Y 1.409(7)
C02F C04B 1.495(7)
C02G C033 1.388(7)
C02G C046 1.510(7)
C02H C03F 1.385(7)
C02H C02Y 1.386(7)
C02I C03R 1.385(7)
C02I C02R 1.436(7)
C02J C02N 1.416(7)
C02J C02T 1.435(7)
C02K C039 1.370(7)
C02L C041 1.375(7)
C02L C02M 1.396(7)
C02L H02L 0.9500
C02M C037 1.428(7)
C02N C03O 1.499(7)
O2P C059 1.294(10)
O2P C067 1.442(11)
N2Q C043 1.436(8)
C02R C03G 1.357(7)
C02S C03E 1.398(7)
C02T C03R 1.381(7)
C02T C02W 1.435(7)
C02U H02A 0.9800
C02U H02C 0.9800
C02U H02D 0.9800
C02V H02F 0.9800
C02V H02G 0.9800
C02V H02H 0.9800
C02W C03E 1.360(7)
C02X H02X 0.9500
C02Y H02Y 0.9500
C02Z C03X 1.418(7)
C030 C03I 1.444(7)
N31 C052 1.363(9)
N31 C051 1.446(8)
N31 H31 0.8800
C032 C03S 1.402(7)
C033 C03B 1.399(7)
C033 H033 0.9500
C034 H034 0.9500
C035 C040 1.382(7)
C035 C04G 1.508(7)
C036 H036 0.9500
C037 C045 1.362(8)
C038 C03G 1.413(7)
C038 C03Y 1.499(8)
C039 C03X 1.377(8)
C039 H039 0.9500
C03A H03A 0.9800
C03A H03B 0.9800
C03A H03C 0.9800
C03B C040 1.373(7)
C03C C03F 1.388(7)
C03C C058 1.501(8)
C03D C042 1.393(8)
C03D C03K 1.423(8)
C03D C03T 1.444(8)
C03E H03E 0.9500
C03F H03F 0.9500
C03G H03G 0.9500
C03H H03D 0.9800
C03H H03H 0.9800
C03H H03I 0.9800
C03I C03S 1.351(7)
N3J C05A 1.343(10)
N3J C04M 1.374(9)
C03K C04A 1.409(8)
C03L C042 1.374(8)
C03L C03W 1.426(7)
C03L C03Z 1.460(8)
C03M C03P 1.351(7)
C03M H03M 0.9500
O03N C059 1.242(10)
C03O H03J 0.9800
C03O H03K 0.9800
C03O H03L 0.9800
C03P C047 1.444(8)
C03Q C04N 1.384(9)
C03Q C04D 1.396(9)
C03R H03R 0.9500
C03S H03S 0.9500
C03T C04K 1.369(8)
C03U C04K 1.426(8)
C03U C04F 1.516(8)
C03W C04A 1.406(8)
C03Z C04J 1.343(8)
C040 H040 0.9500
C041 C043 1.435(8)
C042 H042 0.9500
C043 C045 1.357(8)
C044 C04I 1.514(9)
C045 H045 0.9500
C046 H04A 0.9800
C046 H04B 0.9800
C046 H04C 0.9800
C048 C04Q 1.366(9)
C048 C04S 1.404(9)
C049 H04D 0.9800
C049 H04E 0.9800
C049 H04F 0.9800
C04A C054 1.513(8)
C04B H04G 0.9800
C04B H04H 0.9800
C04B H04I 0.9800
C04C C05O 1.458(10)
C04C H04J 0.9900
C04C H04K 0.9900
C04D C04S 1.412(8)
C04D C056 1.496(9)
C04E C04Z 1.368(10)
C04E C04L 1.396(10)
C04G H04L 0.9800
C04G H04M 0.9800
C04G H04N 0.9800
C04H C04W 1.426(8)
C04H H04O 0.9900
C04H H04P 0.9900
C04I C04J 1.395(8)
C04J H04Q 0.9500
C04K H04R 0.9500
C04L C04U 1.397(9)
C04L C05P 1.511(11)
C04M C055 1.402(10)
C04M C04V 1.412(10)
C04N C04Q 1.388(9)
C04N C05L 1.507(10)
C04O C05D 1.409(10)
C04O C052 1.519(10)
C04P C04Y 1.483(9)
C04P H04S 0.9900
C04P H04T 0.9900
C04Q H04U 0.9500
C04R C04V 1.423(10)
C04R C050 1.435(10)
C04S H04V 0.9500
C04T C05B 1.334(11)
C04T C055 1.486(10)
C04U C051 1.390(10)
C04U H04W 0.9500
C04V C05K 1.483(10)
C04W C05N 1.458(9)
C04W C063 1.591(10)
C04W H04X 1.0000
C04X C05D 1.381(10)
C04X C050 1.418(10)
C04Y C6I 1.374(14)
C04Y C061 1.519(12)
C04Y H04Y 1.0000
C04Z C05H 1.386(9)
C04Z C05V 1.499(12)
C050 C057 1.426(10)
C051 C05H 1.366(10)
C053 C05E 1.531(10)
C053 H05A 0.9900
C053 H05B 0.9900
C054 H05C 0.9800
C054 H05D 0.9800
C054 H05E 0.9800
C055 C057 1.372(10)
C056 H05F 0.9800
C056 H05G 0.9800
C056 H05H 0.9800
C057 H057 0.9500
C058 H05I 0.9800
C058 H05J 0.9800
C058 H05K 0.9800
C059 C05A 1.490(12)
C05A C05B 1.400(11)
C05B H05L 0.9500
C05C C05Q 1.593(11)
C05C H05M 0.9900
C05C H05N 0.9900
C05D H05O 0.9500
C05E C06G 1.400(13)
C05E C05Y 1.531(11)
C05E H05P 1.0000
C05F C05T 1.454(10)
C05F C05M 1.471(10)
C05F C05W 1.552(9)
C05F H05Q 1.0000
C05G C05J 1.561(10)
C05G H05R 0.9900
C05G H05S 0.9900
C05H H05T 0.9500
C05I C05R 1.475(10)
C05I H05U 0.9900
C05I H05V 0.9900
C05J C060 1.463(11)
C05J C05U 1.476(13)
C05J H05W 1.0000
C05K H05X 0.9800
C05K H05Y 0.9800
C05K H05Z 0.9800
C05L H010 0.9800
C05L H011 0.9800
C05L H012 0.9800
C05M H013 0.9900
C05M H014 0.9900
C05N H015 0.9800
C05N H016 0.9800
C05N H017 0.9800
C05O C068 1.506(11)
C05O C06E 1.535(2)
C05O H018 1.0000
C05P H019 0.9800
C05P H01A 0.9800
C05P H01B 0.9800
C05Q C062 1.447(11)
C05Q C06A 1.539(12)
C05Q H01C 1.0000
C05R C066 1.524(12)
C05R C069 1.600(13)
C05R H01D 1.0000
C05S H01E 0.9800
C05S H01F 0.9800
C05S H01G 0.9800
C05T H01H 0.9800
C05T H01I 0.9800
C05T H01K 0.9800
C05U H01L 0.9800
C05U H01M 0.9800
C05U H01N 0.9800
C05V H01O 0.9800
C05V H01P 0.9800
C05V H01Q 0.9800
C05W H01S 0.9800
C05W H01U 0.9800
C05W H01V 0.9800
C05Y H15A 0.9800
C05Y H15B 0.9800
C05Y H15C 0.9800
C060 H06A 0.9800
C060 H06B 0.9800
C060 H06C 0.9800
C061 H06D 0.9800
C061 H06E 0.9800
C061 H06F 0.9800
C062 H06G 0.9800
C062 H06H 0.9800
C062 H06I 0.9800
C063 H06J 0.9800
C063 H06K 0.9800
C063 H06L 0.9800
C066 H06M 0.9800
C066 H06N 0.9800
C066 H06O 0.9800
C067 H06P 0.9800
C067 H06Q 0.9800
C067 H06R 0.9800
C068 H06S 0.9800
C068 H06T 0.9800
C068 H06U 0.9800
C069 H06V 0.9800
C069 H06W 0.9800
C069 H06X 0.9800
C06A H06Y 0.9800
C06A H06Z 0.9800
C06A H020 0.9800
C06E H024 0.9800
C06E H025 0.9800
C06E H026 0.9800
C06G H028 0.9800
C06G H029 0.9800
C06G H02I 0.9800
C6I H6IA 0.9800
C6I H6IB 0.9800
C6I H6IC 0.9800

loop_
_geom_torsion_atom_site_label_1
_geom_torsion_atom_site_label_2
_geom_torsion_atom_site_label_3
_geom_torsion_atom_site_label_4
_geom_torsion
C01Q N00M C018 C01T -179.3(4)
C01Q N00M C018 C01J 1.6(7)
C02O N0I C01F C02B 4.0(7)
C02O N0I C01F C022 -176.5(5)
C01T C1E C01I C01W 0.3(7)
C02V C1E C01I C01W 178.9(4)
C01T C1E C01I N00R -175.5(4)
C02V C1E C01I N00R 3.1(7)
C02M N00R C01I C01W -86.2(6)
C02M N00R C01I C1E 89.7(6)
C01T C018 C01J C01W 1.3(7)
N00M C018 C01J C01W -179.6(4)
C032 N00K C01L C01H 178.9(4)
C032 N00K C01L C030 -0.5(6)
C01Z C01H C01L N00K -176.7(4)
C03A C01H C01L N00K 1.7(6)
C01Z C01H C01L C030 2.8(6)
C03A C01H C01L C030 -178.8(4)
C01Z N00O C01O C036 -2.0(7)
C01Z N00O C01O C029 177.2(4)
C018 N00M C01Q O009 -1.3(8)
C018 N00M C01Q C032 -179.0(4)
C01J C018 C01T C1E -0.5(7)
N00M C018 C01T C1E -179.7(4)
C01I C1E C01T C018 -0.3(7)
C02V C1E C01T C018 -178.8(4)
C03Y N00Q C01U C02X -7.4(8)
C03Y N00Q C01U C034 172.7(5)
C018 C01J C01W C01I -1.2(7)
C018 C01J C01W C02U 177.7(4)
C1E C01I C01W C01J 0.4(7)
N00R C01I C01W C01J 176.1(4)
C1E C01I C01W C02U -178.5(4)
N00R C01I C01W C02U -2.8(7)
C02Z N010 C01X C02F -75.5(6)
C02Z N010 C01X C03C 105.8(6)
C01O N00O C01Z C01H 180.0(4)
C01O N00O C01Z C01P -0.7(6)
C01L C01H C01Z N00O 174.4(4)
C03A C01H C01Z N00O -4.0(6)
C01L C01H C01Z C01P -5.0(6)
C03A C01H C01Z C01P 176.6(4)
C02E C01P C01Z N00O -175.9(4)
C023 C01P C01Z N00O 2.9(6)
C02E C01P C01Z C01H 3.4(7)
C023 C01P C01Z C01H -177.7(4)
N0I C01F C022 C03M -178.7(4)
C02B C01F C022 C03M 0.7(7)
N0I C01F C022 N00L 2.5(8)
C02B C01F C022 N00L -178.1(4)
O00F N00L C022 C03M 6.2(7)
O00G N00L C022 C03M -173.2(4)
O00F N00L C022 C01F -175.0(4)
O00G N00L C022 C01F 5.6(7)
C04C O007 C023 C036 -1.6(7)
C04C O007 C023 C01P 179.5(4)
C02E C01P C023 O007 -4.8(7)
C01Z C01P C023 O007 176.4(4)
C02E C01P C023 C036 176.2(4)
C01Z C01P C023 C036 -2.7(6)
C028 N016 C026 C035 -73.7(6)
C028 N016 C026 C02G 102.1(5)
C026 N016 C028 C01R -0.1(7)
C026 N016 C028 C02K 179.1(5)
C02Z C01R C028 N016 175.6(5)
C02Z C01R C028 C02K -3.7(7)
C02H N00T C029 O00B 5.7(8)
C02H N00T C029 C01O -172.2(4)
N00O C01O C029 O00B -178.0(4)
C036 C01O C029 O00B 1.2(7)
N00O C01O C029 N00T 0.0(6)
C036 C01O C029 N00T 179.3(4)
C038 N00P C02A C02N -179.8(4)
C038 N00P C02A C02I -0.8(6)
N0I C01F C02B C047 -179.1(5)
C022 C01F C02B C047 1.4(8)
C03B N00Y C02C O00A 0.7(8)
C03B N00Y C02C C02S 178.7(4)
C01Z C01P C02E C030 0.6(7)
C023 C01P C02E C030 -178.3(4)
C03C C01X C02F C02Y -2.6(7)
N010 C01X C02F C02Y 178.8(4)
C03C C01X C02F C04B 178.4(5)
N010 C01X C02F C04B -0.2(8)
C035 C026 C02G C033 1.5(7)
N016 C026 C02G C033 -174.2(4)
C035 C026 C02G C046 179.4(5)
N016 C026 C02G C046 3.7(7)
C029 N00T C02H C03F 180.0(5)
C029 N00T C02H C02Y 2.8(8)
N00P C02A C02I C03R -179.5(4)
C02N C02A C02I C03R -0.5(7)
N00P C02A C02I C02R -0.8(6)
C02N C02A C02I C02R 178.2(4)
C02S N00S C02J C02N -179.1(4)
C02S N00S C02J C02T 0.2(6)
O00N N12 C02K C039 -2.3(7)
O00U N12 C02K C039 176.7(5)
O00N N12 C02K C028 -179.4(5)
O00U N12 C02K C028 -0.3(7)
N016 C028 C02K C039 -174.0(5)
C01R C028 C02K C039 5.2(7)
N016 C028 C02K N12 2.9(8)
C01R C028 C02K N12 -177.9(4)
C01I N00R C02M C02L -4.6(7)
C01I N00R C02M C037 174.8(5)
C041 C02L C02M N00R 178.4(5)
C041 C02L C02M C037 -1.0(7)
N00P C02A C02N C02J -179.7(4)
C02I C02A C02N C02J 1.3(6)
N00P C02A C02N C03O 1.2(6)
C02I C02A C02N C03O -177.8(4)
N00S C02J C02N C02A 178.6(4)
C02T C02J C02N C02A -0.6(6)
N00S C02J C02N C03O -2.2(6)
C02T C02J C02N C03O 178.5(4)
C034 C024 C02O C02D -0.1(7)
C03H C024 C02O C02D -178.4(5)
C034 C024 C02O N0I 174.9(4)
C03H C024 C02O N0I -3.4(7)
C02X C02D C02O C024 0.9(7)
C049 C02D C02O C024 178.8(5)
C02X C02D C02O N0I -174.1(4)
C049 C02D C02O N0I 3.7(7)
C01F N0I C02O C024 -86.9(6)
C01F N0I C02O C02D 88.3(6)
C04P O008 C02R C03G 5.1(8)
C04P O008 C02R C02I -175.6(5)
C03R C02I C02R O008 1.5(7)
C02A C02I C02R O008 -177.2(4)
C03R C02I C02R C03G -179.2(5)
C02A C02I C02R C03G 2.2(7)
C02J N00S C02S C03E 0.2(7)
C02J N00S C02S C02C -178.3(4)
O00A C02C C02S N00S 178.9(4)
N00Y C02C C02S N00S 0.7(6)
O00A C02C C02S C03E 0.3(7)
N00Y C02C C02S C03E -177.9(4)
N00S C02J C02T C03R 179.9(4)
C02N C02J C02T C03R -0.9(7)
N00S C02J C02T C02W 0.6(6)
C02N C02J C02T C02W 179.8(4)
C05G O00E C02W C03E 7.3(8)
C05G O00E C02W C02T -172.3(5)
C03R C02T C02W O00E -1.4(7)
C02J C02T C02W O00E 177.9(4)
C03R C02T C02W C03E 179.0(5)
C02J C02T C02W C03E -1.7(7)
C034 C01U C02X C02D -1.7(7)
N00Q C01U C02X C02D 178.4(4)
C02O C02D C02X C01U 0.0(7)
C049 C02D C02X C01U -177.9(5)
C03F C02H C02Y C02F -0.5(7)
N00T C02H C02Y C02F 176.7(5)
C01X C02F C02Y C02H 2.1(7)
C04B C02F C02Y C02H -178.9(5)
C01X N010 C02Z C01R 8.2(7)
C01X N010 C02Z C03X -172.1(5)
C028 C01R C02Z N010 179.5(5)
C028 C01R C02Z C03X -0.3(7)
C01P C02E C030 C01L -2.8(7)
C01P C02E C030 C03I 176.3(4)
N00K C01L C030 C02E -179.4(4)
C01H C01L C030 C02E 1.1(7)
N00K C01L C030 C03I 1.4(7)
C01H C01L C030 C03I -178.0(4)
C01L N00K C032 C03S -1.1(7)
C01L N00K C032 C01Q -179.8(4)
O009 C01Q C032 N00K -175.4(4)
N00M C01Q C032 N00K 2.4(6)
O009 C01Q C032 C03S 5.8(7)
N00M C01Q C032 C03S -176.4(4)
C026 C02G C033 C03B 0.7(7)
C046 C02G C033 C03B -177.2(5)
C02X C01U C034 C024 2.5(7)
N00Q C01U C034 C024 -177.5(4)
C02O C024 C034 C01U -1.6(7)
C03H C024 C034 C01U 176.7(5)
C02G C026 C035 C040 -2.0(7)
N016 C026 C035 C040 173.7(4)
C02G C026 C035 C04G 179.9(5)
N016 C026 C035 C04G -4.4(7)
O007 C023 C036 C01O -178.6(4)
C01P C023 C036 C01O 0.3(7)
N00O C01O C036 C023 2.2(7)
C029 C01O C036 C023 -177.0(4)
N00R C02M C037 C045 -176.5(5)
C02L C02M C037 C045 2.9(7)
N00R C02M C037 N00W 3.4(8)
C02L C02M C037 N00W -177.2(4)
O0X N00W C037 C045 3.4(7)
O00V N00W C037 C045 -175.1(5)
O0X N00W C037 C02M -176.4(5)
O00V N00W C037 C02M 5.0(7)
C02A N00P C038 C03G 1.2(7)
C02A N00P C038 C03Y 179.9(4)
N12 C02K C039 C03X -179.9(5)
C028 C02K C039 C03X -2.8(8)
C02G C033 C03B C040 -2.3(7)
C02G C033 C03B N00Y 175.9(4)
C02C N00Y C03B C040 -168.0(5)
C02C N00Y C03B C033 13.8(7)
C02F C01X C03C C03F 1.6(7)
N010 C01X C03C C03F -179.8(5)
C02F C01X C03C C058 -177.7(5)
N010 C01X C03C C058 0.9(7)
O00E C02W C03E C02S -177.5(5)
C02T C02W C03E C02S 2.1(7)
N00S C02S C03E C02W -1.4(8)
C02C C02S C03E C02W 177.1(4)
C02Y C02H C03F C03C -0.6(8)
N00T C02H C03F C03C -177.9(5)
C01X C03C C03F C02H 0.1(8)
C058 C03C C03F C02H 179.4(5)
O008 C02R C03G C038 177.4(5)
C02I C02R C03G C038 -1.9(7)
N00P C038 C03G C02R 0.2(8)
C03Y C038 C03G C02R -178.6(5)
C04H O00C C03I C03S 4.4(8)
C04H O00C C03I C030 -173.6(5)
C02E C030 C03I C03S -179.9(5)
C01L C030 C03I C03S -0.8(7)
C02E C030 C03I O00C -1.7(7)
C01L C030 C03I O00C 177.4(4)
C03U N01C C03K C04A 179.0(4)
C03U N01C C03K C03D -1.5(7)
C042 C03D C03K N01C 179.5(4)
C03T C03D C03K N01C -0.7(7)
C042 C03D C03K C04A -1.0(7)
C03T C03D C03K C04A 178.8(4)
C01F C022 C03M C03P -2.8(8)
N00L C022 C03M C03P 176.1(5)
C022 C03M C03P N1D -179.4(5)
C022 C03M C03P C047 2.7(9)
O14 N1D C03P C03M 169.1(6)
O00Z N1D C03P C03M -10.5(8)
O14 N1D C03P C047 -13.1(9)
O00Z N1D C03P C047 167.4(6)
C047 N20 C03Q C04N 84.2(7)
C047 N20 C03Q C04D -91.5(7)
C02J C02T C03R C02I 1.7(7)
C02W C02T C03R C02I -179.0(5)
C02A C02I C03R C02T -1.0(7)
C02R C02I C03R C02T -179.7(4)
O00C C03I C03S C032 -178.6(5)
C030 C03I C03S C032 -0.7(8)
N00K C032 C03S C03I 1.8(8)
C01Q C032 C03S C03I -179.5(5)
C05C O00J C03T C04K -3.4(7)
C05C O00J C03T C03D 177.5(4)
C042 C03D C03T O00J 1.4(7)
C03K C03D C03T O00J -178.4(4)
C042 C03D C03T C04K -177.7(5)
C03K C03D C03T C04K 2.5(7)
C03K N01C C03U C04K 1.9(8)
C03K N01C C03U C04F -179.1(4)
C04I N019 C03W C04A 179.3(4)
C04I N019 C03W C03L -0.3(7)
C042 C03L C03W N019 179.8(4)
C03Z C03L C03W N019 -0.2(7)
C042 C03L C03W C04A 0.2(7)
C03Z C03L C03W C04A -179.7(4)
C02K C039 C03X C02Z -1.4(8)
C02K C039 C03X N1S 175.6(5)
N010 C02Z C03X C039 -176.8(5)
C01R C02Z C03X C039 2.9(7)
N010 C02Z C03X N1S 6.4(8)
C01R C02Z C03X N1S -173.9(5)
O15 N1S C03X C039 0.3(7)
O013 N1S C03X C039 -178.7(5)
O15 N1S C03X C02Z 177.2(5)
O013 N1S C03X C02Z -1.8(8)
C01U N00Q C03Y O01A 0.3(9)
C01U N00Q C03Y C038 -179.7(4)
N00P C038 C03Y O01A -175.7(5)
C03G C038 C03Y O01A 3.2(8)
N00P C038 C03Y N00Q 4.3(7)
C03G C038 C03Y N00Q -176.8(5)
C053 O00D C03Z C04J 5.4(8)
C053 O00D C03Z C03L -175.3(5)
C042 C03L C03Z O00D 0.5(7)
C03W C03L C03Z O00D -179.6(4)
C042 C03L C03Z C04J 179.7(5)
C03W C03L C03Z C04J -0.3(7)
C033 C03B C040 C035 1.9(7)
N00Y C03B C040 C035 -176.4(4)
C026 C035 C040 C03B 0.2(7)
C04G C035 C040 C03B 178.4(5)
C04E N1Y C041 C02L -10.8(9)
C04E N1Y C041 C043 169.4(6)
C02M C02L C041 N1Y 178.2(5)
C02M C02L C041 C043 -2.0(8)
C03W C03L C042 C03D -0.6(7)
C03Z C03L C042 C03D 179.4(4)
C03K C03D C042 C03L 1.0(7)
C03T C03D C042 C03L -178.8(4)
N1Y C041 C043 C045 -177.0(6)
C02L C041 C043 C045 3.1(8)
N1Y C041 C043 N2Q 3.7(10)
C02L C041 C043 N2Q -176.1(5)
O25 N2Q C043 C045 4.3(9)
O01V N2Q C043 C045 -174.3(6)
O25 N2Q C043 C041 -176.5(6)
O01V N2Q C043 C041 4.9(10)
C05S O00H C044 O011 -0.7(8)
C05S O00H C044 C04I 178.7(4)
C041 C043 C045 C037 -1.3(8)
N2Q C043 C045 C037 177.9(5)
C02M C037 C045 C043 -1.8(8)
N00W C037 C045 C043 178.4(5)
C03Q N20 C047 C02B 11.7(9)
C03Q N20 C047 C03P -169.1(6)
C01F C02B C047 N20 177.8(6)
C01F C02B C047 C03P -1.5(8)
C03M C03P C047 N20 -179.8(6)
N1D C03P C047 N20 2.3(10)
C03M C03P C047 C02B -0.5(8)
N1D C03P C047 C02B -178.4(5)
C04F N1N C048 C04Q 177.4(6)
C04F N1N C048 C04S -1.0(9)
N019 C03W C04A C03K -179.8(4)
C03L C03W C04A C03K -0.2(7)
N019 C03W C04A C054 1.4(7)
C03L C03W C04A C054 -179.0(5)
N01C C03K C04A C03W -179.9(4)
C03D C03K C04A C03W 0.6(7)
N01C C03K C04A C054 -1.1(7)
C03D C03K C04A C054 179.5(5)
C023 O007 C04C C05O 171.2(7)
C04N C03Q C04D C04S 2.8(8)
N20 C03Q C04D C04S 178.4(5)
C04N C03Q C04D C056 -176.3(5)
N20 C03Q C04D C056 -0.7(8)
C041 N1Y C04E C04Z 95.2(8)
C041 N1Y C04E C04L -76.3(8)
C048 N1N C04F O01G 8.2(10)
C048 N1N C04F C03U -171.8(5)
N01C C03U C04F O01G 172.4(5)
C04K C03U C04F O01G -8.5(7)
N01C C03U C04F N1N -7.6(7)
C04K C03U C04F N1N 171.4(5)
C03I O00C C04H C04W -147.6(5)
C03W N019 C04I C04J 1.2(7)
C03W N019 C04I C044 -178.5(4)
O011 C044 C04I N019 -176.8(5)
O00H C044 C04I N019 3.8(7)
O011 C044 C04I C04J 3.4(8)
O00H C044 C04I C04J -176.0(4)
O00D C03Z C04J C04I -179.7(5)
C03L C03Z C04J C04I 1.2(7)
N019 C04I C04J C03Z -1.7(8)
C044 C04I C04J C03Z 178.0(4)
O00J C03T C04K C03U 178.8(4)
C03D C03T C04K C03U -2.2(7)
N01C C03U C04K C03T 0.0(8)
C04F C03U C04K C03T -179.0(4)
C04Z C04E C04L C04U 2.7(9)
N1Y C04E C04L C04U 174.2(5)
C04Z C04E C04L C05P -172.9(6)
N1Y C04E C04L C05P -1.4(9)
C05A N3J C04M C055 0.0(8)
C05A N3J C04M C04V -176.2(5)
C04D C03Q C04N C04Q -2.0(8)
N20 C03Q C04N C04Q -177.5(5)
C04D C03Q C04N C05L 179.6(5)
N20 C03Q C04N C05L 4.0(8)
C04R N27 C04O C05D 1.1(9)
C04R N27 C04O C052 -176.5(5)
C02R O008 C04P C04Y -177.7(5)
N1N C048 C04Q C04N -178.1(5)
C04S C048 C04Q C04N 0.3(9)
C03Q C04N C04Q C048 0.3(9)
C05L C04N C04Q C048 178.8(6)
C04O N27 C04R C04V 178.3(5)
C04O N27 C04R C050 1.5(8)
C04Q C048 C04S C04D 0.6(8)
N1N C048 C04S C04D 179.0(5)
C03Q C04D C04S C048 -2.1(8)
C056 C04D C04S C048 177.0(5)
C05M O1M C04T C05B 6.9(9)
C05M O1M C04T C055 -174.3(5)
C04E C04L C04U C051 -1.0(9)
C05P C04L C04U C051 174.9(6)
N3J C04M C04V C04R 170.3(5)
C055 C04M C04V C04R -5.9(8)
N3J C04M C04V C05K -9.5(8)
C055 C04M C04V C05K 174.3(5)
N27 C04R C04V C04M -172.4(5)
C050 C04R C04V C04M 4.5(8)
N27 C04R C04V C05K 7.4(8)
C050 C04R C04V C05K -175.7(5)
O00C C04H C04W C05N -47.8(9)
O00C C04H C04W C063 71.6(6)
C05I O1B C04X C05D 1.7(9)
C05I O1B C04X C050 -176.3(5)
O008 C04P C04Y C6I -47.6(13)
O008 C04P C04Y C061 178.5(7)
C04L C04E C04Z C05H -2.1(10)
N1Y C04E C04Z C05H -173.2(6)
C04L C04E C04Z C05V 176.5(7)
N1Y C04E C04Z C05V 5.4(10)
O1B C04X C050 C057 -0.3(8)
C05D C04X C050 C057 -178.5(5)
O1B C04X C050 C04R 178.0(5)
C05D C04X C050 C04R -0.2(8)
N27 C04R C050 C04X -1.9(8)
C04V C04R C050 C04X -178.7(5)
N27 C04R C050 C057 176.5(5)
C04V C04R C050 C057 -0.3(8)
C04L C04U C051 C05H -1.3(9)
C04L C04U C051 N31 178.6(5)
C052 N31 C051 C05H -0.4(9)
C052 N31 C051 C04U 179.7(5)
C051 N31 C052 O01K -9.7(10)
C051 N31 C052 C04O 168.1(5)
N27 C04O C052 O01K -173.2(6)
C05D C04O C052 O01K 9.0(9)
N27 C04O C052 N31 8.9(8)
C05D C04O C052 N31 -168.9(5)
C03Z O00D C053 C05E 179.5(5)
N3J C04M C055 C057 -173.0(5)
C04V C04M C055 C057 2.9(9)
N3J C04M C055 C04T 4.5(8)
C04V C04M C055 C04T -179.5(5)
C05B C04T C055 C057 172.7(6)
O1M C04T C055 C057 -6.2(8)
C05B C04T C055 C04M -4.7(8)
O1M C04T C055 C04M 176.3(5)
C04M C055 C057 C050 1.7(9)
C04T C055 C057 C050 -175.7(5)
C04X C050 C057 C055 175.4(6)
C04R C050 C057 C055 -2.9(8)
C067 O2P C059 O03N 3.2(11)
C067 O2P C059 C05A -174.4(7)
C04M N3J C05A C05B -4.8(9)
C04M N3J C05A C059 171.3(6)
O03N C059 C05A N3J -173.2(6)
O2P C059 C05A N3J 4.4(9)
O03N C059 C05A C05B 3.1(10)
O2P C059 C05A C05B -179.3(6)
O1M C04T C05B C05A 179.3(6)
C055 C04T C05B C05A 0.5(9)
N3J C05A C05B C04T 4.5(10)
C059 C05A C05B C04T -171.6(6)
C03T O00J C05C C05Q 172.7(5)
O1B C04X C05D C04O -175.5(5)
C050 C04X C05D C04O 2.4(8)
N27 C04O C05D C04X -3.1(9)
C052 C04O C05D C04X 174.5(5)
O00D C053 C05E C06G 179.4(10)
O00D C053 C05E C05Y -66.4(9)
C02W O00E C05G C05J 153.0(6)
C04U C051 C05H C04Z 2.0(10)
N31 C051 C05H C04Z -177.9(6)
C04E C04Z C05H C051 -0.3(10)
C05V C04Z C05H C051 -178.9(7)
C04X O1B C05I C05R 174.8(6)
O00E C05G C05J C060 -172.2(8)
O00E C05G C05J C05U 63.6(9)
C04T O1M C05M C05F 175.8(5)
C05T C05F C05M O1M -57.7(8)
C05W C05F C05M O1M 179.5(5)
O007 C04C C05O C068 172.9(8)
O007 C04C C05O C06E 39.8(13)
O00J C05C C05Q C062 52.8(8)
O00J C05C C05Q C06A 174.3(6)
O1B C05I C05R C066 62.1(11)
O1B C05I C05R C069 -177.8(6)
